data_7101226
loop_
_publ_author_name
'Peter Vollhardt'
'Andrew D. Bond'
'Philip W. Leonard'
'Ulrich J. Lorenz'
'Tatiana V. Timofeeva'
'Glenn D. Whitener'
'Andrey A. Yakovenko'
'Yong Yu'

_publ_section_title
;
Hexaferrocenylbenzene
;
_journal_issue 24
_journal_name_full 'Chemical Communications'
_journal_paper_doi 10.1039/b604844g
_journal_year 2006
_chemical_formula_moiety 'C56 H45 Br Fe5, 1.5(C6 H4 Cl2)'
_chemical_formula_sum 'C65 H51 Br Cl3 Fe5'
_chemical_formula_weight 1297.57
_chemical_name_systematic
;
bromo-pentaferrocenylbenzene, 1,2-dichlorobenzene solvate
;
_space_group_IT_number 15
_symmetry_cell_setting monoclinic
_symmetry_space_group_name_Hall '-C 2yc'
_symmetry_space_group_name_H-M 'C 1 2/c 1'
_atom_sites_solution_hydrogens geom
_atom_sites_solution_primary direct
_atom_sites_solution_secondary difmap
_cell_angle_alpha 90.00
_cell_angle_beta 94.812(1)
_cell_angle_gamma 90.00
_cell_formula_units_Z 8
_cell_length_a 21.0124(5)
_cell_length_b 12.2354(3)
_cell_length_c 40.4132(8)
_cell_measurement_reflns_used 5908
_cell_measurement_temperature 155(2)
_cell_measurement_theta_max 45.0
_cell_measurement_theta_min 3.0
_cell_volume 10353.4(4)
_computing_cell_refinement 'SAINT v5.04 (Bruker, 2001)'
_computing_data_collection 'SMART v5.052d (Bruker, 2001)'
_computing_data_reduction 'SAINT v5.04 (Bruker, 2001)'
_computing_molecular_graphics 'SHELXTL v.6.10 (Sheldrick, 2000)'
_computing_publication_material 'SHELXTL v.6.10 (Sheldrick, 2000)'
_computing_structure_refinement 'SHELXTL v.6.10 (Sheldrick, 2000)'
_computing_structure_solution 'SHELXTL v.6.10 (Sheldrick, 2000)'
_diffrn_ambient_temperature 155(2)
_diffrn_measured_fraction_theta_full 0.980
_diffrn_measured_fraction_theta_max 0.895
_diffrn_measurement_device_type 'Bruker SMART CCD'
_diffrn_measurement_method '\w scans'
_diffrn_radiation_monochromator graphite
_diffrn_radiation_source 'fine-focus sealed tube'
_diffrn_radiation_type MoK\a
_diffrn_radiation_wavelength 0.71073
_diffrn_reflns_av_R_equivalents 0.0651
_diffrn_reflns_av_sigmaI/netI 0.0885
_diffrn_reflns_limit_h_max 21
_diffrn_reflns_limit_h_min -25
_diffrn_reflns_limit_k_max 14
_diffrn_reflns_limit_k_min -11
_diffrn_reflns_limit_l_max 48
_diffrn_reflns_limit_l_min -48
_diffrn_reflns_number 22504
_diffrn_reflns_theta_full 24.40
_diffrn_reflns_theta_max 25.58
_diffrn_reflns_theta_min 3.53
_diffrn_standards_number 0
_exptl_absorpt_coefficient_mu 2.338
_exptl_absorpt_correction_T_max 0.672
_exptl_absorpt_correction_T_min 0.282
_exptl_absorpt_correction_type multi-scan
_exptl_absorpt_process_details 'SADABS (Sheldrick, 1990)'
_exptl_crystal_colour red
_exptl_crystal_density_diffrn 1.665
_exptl_crystal_density_method 'not measured'
_exptl_crystal_description block
_exptl_crystal_F_000 5256
_exptl_crystal_size_max 0.23
_exptl_crystal_size_mid 0.20
_exptl_crystal_size_min 0.17
_refine_diff_density_max 1.299
_refine_diff_density_min -0.962
_refine_diff_density_rms 0.112
_refine_ls_extinction_method none
_refine_ls_goodness_of_fit_ref 1.018
_refine_ls_hydrogen_treatment constr
_refine_ls_matrix_type full
_refine_ls_number_parameters 656
_refine_ls_number_reflns 8713
_refine_ls_number_restraints 372
_refine_ls_restrained_S_all 1.027
_refine_ls_R_factor_all 0.0905
_refine_ls_R_factor_gt 0.0529
_refine_ls_shift/su_max 0.001
_refine_ls_shift/su_mean 0.000
_refine_ls_structure_factor_coef Fsqd
_refine_ls_weighting_details 'calc w=1/[\s^2^(Fo^2^)+(0.0558P)^2^+18.3919P] where P=(Fo^2^+2Fc^2^)/3'
_refine_ls_weighting_scheme calc
_refine_ls_wR_factor_gt 0.1129
_refine_ls_wR_factor_ref 0.1273
_reflns_number_gt 6025
_reflns_number_total 8713
_reflns_threshold_expression I>2\s(I)
_cod_data_source_file b604844g.txt
_cod_original_sg_symbol_H-M 'C 2/c'
_cod_database_code 7101226

loop_
_symmetry_equiv_pos_as_xyz
'x, y, z'
'-x, y, -z+1/2'
'x+1/2, y+1/2, z'
'-x+1/2, y+1/2, -z+1/2'
'-x, -y, -z'
'x, -y, z-1/2'
'-x+1/2, -y+1/2, -z'
'x+1/2, -y+1/2, z-1/2'

loop_
_atom_site_label
_atom_site_type_symbol
_atom_site_fract_x
_atom_site_fract_y
_atom_site_fract_z
_atom_site_U_iso_or_equiv
_atom_site_adp_type
_atom_site_occupancy
_atom_site_symmetry_multiplicity
_atom_site_calc_flag
_atom_site_refinement_flags
_atom_site_disorder_assembly
_atom_site_disorder_group
Br1 Br 0.54741(3) 0.41972(5) 0.560088(13) 0.02248(16) Uani 1 1 d . . .
Fe1 Fe 0.65430(4) 0.64406(6) 0.539229(19) 0.0188(2) Uani 1 1 d . . .
Fe2 Fe 0.41482(4) 0.86473(6) 0.534759(19) 0.0206(2) Uani 1 1 d . . .
Fe3 Fe 0.53890(4) 0.79937(6) 0.680961(19) 0.0201(2) Uani 1 1 d . . .
Fe4 Fe 0.30268(4) 0.51387(7) 0.617117(19) 0.0237(2) Uani 1 1 d . . .
Fe5 Fe 0.53996(4) 0.25416(7) 0.63613(2) 0.0216(2) Uani 1 1 d . . .
C1 C 0.5133(2) 0.5302(4) 0.58689(13) 0.0188(12) Uani 1 1 d U . .
C2 C 0.5187(2) 0.6385(4) 0.57656(13) 0.0166(12) Uani 1 1 d U . .
C3 C 0.4853(2) 0.7187(4) 0.59383(12) 0.0160(12) Uani 1 1 d U . .
C4 C 0.4595(2) 0.6883(4) 0.62393(13) 0.0164(12) Uani 1 1 d U . .
C5 C 0.4442(2) 0.5776(4) 0.62956(12) 0.0145(11) Uani 1 1 d U . .
C6 C 0.4778(2) 0.4962(4) 0.61321(12) 0.0164(12) Uani 1 1 d U . .
C7 C 0.5593(2) 0.6770(4) 0.55008(12) 0.0146(12) Uani 1 1 d U . .
C8 C 0.5631(2) 0.6421(4) 0.51642(13) 0.0189(12) Uani 1 1 d U . .
H8A H 0.5410 0.5771 0.5058 0.023 Uiso 1 1 calc R . .
C9 C 0.6027(3) 0.7164(5) 0.50065(14) 0.0258(14) Uani 1 1 d U . .
H9A H 0.6124 0.7134 0.4769 0.031 Uiso 1 1 calc R . .
C10 C 0.6262(3) 0.7951(5) 0.52416(14) 0.0237(13) Uani 1 1 d U . .
H10A H 0.6548 0.8581 0.5200 0.028 Uiso 1 1 calc R . .
C11 C 0.6008(3) 0.7693(4) 0.55483(14) 0.0221(13) Uani 1 1 d U . .
H11A H 0.6096 0.8105 0.5761 0.027 Uiso 1 1 calc R . .
C12 C 0.7338(3) 0.6278(5) 0.57193(15) 0.0263(14) Uani 1 1 d U . .
H12A H 0.7436 0.6712 0.5927 0.032 Uiso 1 1 calc R . .
C13 C 0.7003(3) 0.5278(5) 0.56930(16) 0.0302(15) Uani 1 1 d U . .
H13A H 0.6818 0.4884 0.5879 0.036 Uiso 1 1 calc R . .
C14 C 0.6963(3) 0.4935(5) 0.53546(15) 0.0294(15) Uani 1 1 d U . .
H14A H 0.6750 0.4256 0.5262 0.035 Uiso 1 1 calc R . .
C15 C 0.7279(3) 0.5729(5) 0.51728(15) 0.0282(14) Uani 1 1 d U . .
H15A H 0.7330 0.5708 0.4929 0.034 Uiso 1 1 calc R . .
C16 C 0.7516(3) 0.6556(5) 0.53975(14) 0.0255(14) Uani 1 1 d U . .
H16A H 0.7762 0.7219 0.5339 0.031 Uiso 1 1 calc R . .
C17 C 0.4618(2) 0.8278(4) 0.58052(13) 0.0171(12) Uani 1 1 d U . .
C18 C 0.4908(3) 0.9196(4) 0.56558(14) 0.0253(13) Uani 1 1 d U . .
H18A H 0.5362 0.9241 0.5599 0.030 Uiso 1 1 calc R . .
C19 C 0.4441(3) 1.0027(5) 0.56021(15) 0.0306(15) Uani 1 1 d U . .
H19A H 0.4512 1.0756 0.5500 0.037 Uiso 1 1 calc R . .
C20 C 0.3858(3) 0.9657(4) 0.57090(14) 0.0243(14) Uani 1 1 d U . .
H20A H 0.3448 1.0076 0.5701 0.029 Uiso 1 1 calc R . .
C21 C 0.3962(3) 0.8578(5) 0.58322(13) 0.0218(13) Uani 1 1 d U . .
H21A H 0.3632 0.8103 0.5924 0.026 Uiso 1 1 calc R . .
C22 C 0.4100(3) 0.7290(5) 0.50541(13) 0.0269(14) Uani 1 1 d U . .
H22A H 0.4255 0.6544 0.5123 0.032 Uiso 1 1 calc R . .
C23 C 0.4467(3) 0.8103(5) 0.49123(14) 0.0352(16) Uani 1 1 d U . .
H23A H 0.4923 0.8036 0.4862 0.042 Uiso 1 1 calc R . .
C24 C 0.4068(3) 0.9041(6) 0.48533(15) 0.0441(19) Uani 1 1 d U . .
H24A H 0.4194 0.9749 0.4754 0.053 Uiso 1 1 calc R . .
C25 C 0.3464(3) 0.8784(6) 0.49621(14) 0.0405(18) Uani 1 1 d U . .
H25A H 0.3088 0.9288 0.4954 0.049 Uiso 1 1 calc R . .
C26 C 0.3478(3) 0.7709(5) 0.50859(14) 0.0342(16) Uani 1 1 d U . .
H26A H 0.3116 0.7312 0.5178 0.041 Uiso 1 1 calc R . .
C27 C 0.4559(2) 0.7706(4) 0.65118(13) 0.0171(12) Uani 1 1 d U . .
C28 C 0.4494(3) 0.7415(5) 0.68558(13) 0.0219(13) Uani 1 1 d U . .
H28A H 0.4387 0.6672 0.6938 0.026 Uiso 1 1 calc R . .
C29 C 0.4593(3) 0.8360(5) 0.70542(14) 0.0257(14) Uani 1 1 d U . .
H29A H 0.4575 0.8399 0.7300 0.031 Uiso 1 1 calc R . .
C30 C 0.4744(3) 0.9233(5) 0.68455(14) 0.0262(14) Uani 1 1 d U . .
H30A H 0.4848 0.9997 0.6919 0.031 Uiso 1 1 calc R . .
C31 C 0.4727(2) 0.8845(4) 0.65171(13) 0.0183(12) Uani 1 1 d U . .
H31A H 0.4816 0.9291 0.6319 0.022 Uiso 1 1 calc R . .
C32 C 0.6275(3) 0.8345(6) 0.66537(16) 0.0370(17) Uani 1 1 d U . .
H32A H 0.6372 0.8917 0.6488 0.044 Uiso 1 1 calc R . .
C33 C 0.6112(3) 0.7248(5) 0.65825(16) 0.0344(16) Uani 1 1 d U . .
H33A H 0.6073 0.6906 0.6357 0.041 Uiso 1 1 calc R . .
C34 C 0.6015(3) 0.6717(5) 0.68836(16) 0.0311(15) Uani 1 1 d U . .
H34A H 0.5895 0.5931 0.6908 0.037 Uiso 1 1 calc R . .
C35 C 0.6117(3) 0.7468(5) 0.71429(16) 0.0369(16) Uani 1 1 d U . .
H35A H 0.6087 0.7317 0.7384 0.044 Uiso 1 1 calc R . .
C36 C 0.6283(3) 0.8490(6) 0.69998(18) 0.0414(18) Uani 1 1 d U . .
H36A H 0.6386 0.9184 0.7124 0.050 Uiso 1 1 calc R . .
C37 C 0.3839(2) 0.5566(4) 0.64592(13) 0.0176(12) Uani 1 1 d U . .
C38 C 0.3555(3) 0.4603(5) 0.65811(14) 0.0262(14) Uani 1 1 d U . .
H38A H 0.3766 0.3872 0.6606 0.031 Uiso 1 1 calc R . .
C39 C 0.2920(3) 0.4848(5) 0.66608(15) 0.0300(15) Uani 1 1 d U . .
H39A H 0.2614 0.4318 0.6749 0.036 Uiso 1 1 calc R . .
C40 C 0.2796(3) 0.5950(5) 0.65891(13) 0.0233(13) Uani 1 1 d U . .
H40A H 0.2387 0.6344 0.6617 0.028 Uiso 1 1 calc R . .
C41 C 0.3344(2) 0.6395(4) 0.64605(13) 0.0208(13) Uani 1 1 d U . .
H41A H 0.3387 0.7166 0.6384 0.025 Uiso 1 1 calc R . .
C42 C 0.3279(5) 0.4994(11) 0.5702(2) 0.088(3) Uani 1 1 d U . .
H42A H 0.3712 0.5164 0.5631 0.105 Uiso 1 1 calc R . .
C43 C 0.3093(4) 0.3997(9) 0.5811(2) 0.083(3) Uani 1 1 d U . .
H43A H 0.3358 0.3317 0.5828 0.099 Uiso 1 1 calc R . .
C44 C 0.2447(3) 0.4101(7) 0.5889(2) 0.058(2) Uani 1 1 d U . .
H44A H 0.2181 0.3506 0.5976 0.070 Uiso 1 1 calc R . .
C45 C 0.2252(3) 0.5160(6) 0.58272(16) 0.0440(18) Uani 1 1 d U . .
H45A H 0.1822 0.5460 0.5866 0.053 Uiso 1 1 calc R . .
C46 C 0.2765(5) 0.5774(8) 0.57115(18) 0.074(3) Uani 1 1 d U . .
H46A H 0.2764 0.6559 0.5642 0.089 Uiso 1 1 calc R . .
C47 C 0.4739(2) 0.3810(4) 0.62486(13) 0.0195(12) Uani 1 1 d U . .
C48 C 0.4807(2) 0.3523(4) 0.65961(14) 0.0203(13) Uani 1 1 d U . .
H48A H 0.4937 0.4031 0.6784 0.024 Uiso 1 1 calc R . .
C49 C 0.4632(3) 0.2411(4) 0.66273(14) 0.0250(14) Uani 1 1 d U . .
H49A H 0.4615 0.2001 0.6840 0.030 Uiso 1 1 calc R . .
C50 C 0.4479(3) 0.1981(5) 0.63032(15) 0.0278(14) Uani 1 1 d U . .
H50A H 0.4344 0.1213 0.6249 0.033 Uiso 1 1 calc R . .
C51 C 0.4565(2) 0.2825(4) 0.60707(14) 0.0212(13) Uani 1 1 d U . .
H51A H 0.4507 0.2750 0.5824 0.025 Uiso 1 1 calc R . .
C52 C 0.6324(3) 0.2973(6) 0.62970(17) 0.0388(17) Uani 1 1 d U . .
H52A H 0.6476 0.3710 0.6232 0.047 Uiso 1 1 calc R . .
C53 C 0.6265(3) 0.2601(6) 0.66252(16) 0.0363(16) Uani 1 1 d U . .
H53A H 0.6370 0.3033 0.6833 0.044 Uiso 1 1 calc R . .
C54 C 0.6038(3) 0.1520(5) 0.66099(17) 0.0388(17) Uani 1 1 d U . .
H54A H 0.5954 0.1050 0.6804 0.047 Uiso 1 1 calc R . .
C55 C 0.5949(3) 0.1220(5) 0.62758(17) 0.0354(16) Uani 1 1 d U . .
H55A H 0.5788 0.0496 0.6190 0.042 Uiso 1 1 calc R . .
C56 C 0.6121(3) 0.2113(6) 0.60789(17) 0.0395(17) Uani 1 1 d U . .
H56A H 0.6105 0.2130 0.5831 0.047 Uiso 1 1 calc R . .
Cl1S Cl 0.73745(11) 0.55987(18) 0.75492(5) 0.0691(6) Uani 1 1 d . . .
Cl2S Cl 0.76982(11) 0.33579(16) 0.72098(5) 0.0670(6) Uani 1 1 d . . .
C1S C 0.7638(3) 0.5571(6) 0.71556(16) 0.0374(16) Uani 1 1 d U . .
C2S C 0.7775(3) 0.4588(6) 0.70047(17) 0.0396(17) Uani 1 1 d U . .
C3S C 0.8004(4) 0.4586(7) 0.6689(2) 0.058(2) Uani 1 1 d U . .
H3S H 0.8112 0.3917 0.6588 0.070 Uiso 1 1 calc R . .
C4S C 0.8070(4) 0.5545(7) 0.65304(19) 0.059(2) Uani 1 1 d U . .
H4S H 0.8226 0.5532 0.6316 0.071 Uiso 1 1 calc R . .
C5S C 0.7914(3) 0.6602(6) 0.66725(16) 0.0433(18) Uani 1 1 d U . .
H5S H 0.7957 0.7275 0.6560 0.052 Uiso 1 1 calc R . .
C6S C 0.7700(3) 0.6532(6) 0.69836(18) 0.0479(19) Uani 1 1 d U . .
H6S H 0.7588 0.7193 0.7088 0.058 Uiso 1 1 calc R . .
Cl1T Cl 0.4427(4) 0.1425(4) 0.75019(14) 0.084(2) Uani 0.50 1 d P A -1
Cl2T Cl 0.5878(3) 0.2072(7) 0.75165(15) 0.116(3) Uani 0.50 1 d P A -1
C1T C 0.4683(5) 0.2787(5) 0.7496(4) 0.0488(14) Uiso 0.50 1 d PG A -1
C2T C 0.5326(5) 0.3061(6) 0.7505(4) 0.0488(14) Uiso 0.50 1 d PG A -1
C3T C 0.5509(4) 0.4152(7) 0.7498(3) 0.0488(14) Uiso 0.50 1 d PG A -1
H3T H 0.5949 0.4338 0.7504 0.059 Uiso 0.50 1 calc PR A -1
C4T C 0.5048(4) 0.4970(5) 0.7483(4) 0.0488(14) Uiso 0.50 1 d PG A -1
H4T H 0.5173 0.5715 0.7478 0.059 Uiso 0.50 1 calc PR A -1
C5T C 0.4405(4) 0.4697(6) 0.7474(3) 0.0488(14) Uiso 0.50 1 d PG A -1
H5T H 0.4090 0.5256 0.7464 0.059 Uiso 0.50 1 calc PR A -1
C6T C 0.4222(4) 0.3605(7) 0.7481(3) 0.0488(14) Uiso 0.50 1 d PG A -1
H6T H 0.3783 0.3419 0.7475 0.059 Uiso 0.50 1 calc PR A -1

loop_
_atom_site_aniso_label
_atom_site_aniso_U_11
_atom_site_aniso_U_22
_atom_site_aniso_U_33
_atom_site_aniso_U_23
_atom_site_aniso_U_13
_atom_site_aniso_U_12
Br1 0.0246(3) 0.0220(3) 0.0219(3) -0.0037(2) 0.0082(2) 0.0063(2)
Fe1 0.0134(4) 0.0228(5) 0.0208(4) -0.0002(4) 0.0045(3) 0.0055(3)
Fe2 0.0250(5) 0.0214(5) 0.0161(4) 0.0032(3) 0.0054(3) 0.0109(4)
Fe3 0.0167(4) 0.0232(5) 0.0199(4) -0.0021(4) -0.0024(3) 0.0009(4)
Fe4 0.0146(4) 0.0344(5) 0.0224(5) -0.0113(4) 0.0030(3) -0.0028(4)
Fe5 0.0171(4) 0.0226(5) 0.0255(5) 0.0016(4) 0.0034(3) 0.0060(4)
C1 0.017(3) 0.019(3) 0.020(3) -0.009(2) 0.000(2) 0.005(2)
C2 0.012(3) 0.020(3) 0.019(3) -0.001(2) 0.003(2) 0.004(2)
C3 0.011(3) 0.020(3) 0.017(3) -0.005(2) 0.000(2) -0.003(2)
C4 0.011(3) 0.016(3) 0.022(3) -0.003(2) 0.000(2) 0.002(2)
C5 0.012(3) 0.019(3) 0.011(3) -0.002(2) -0.006(2) 0.001(2)
C6 0.016(3) 0.018(3) 0.016(3) 0.001(2) 0.002(2) 0.001(2)
C7 0.015(3) 0.015(3) 0.014(3) -0.004(2) 0.004(2) 0.007(2)
C8 0.013(3) 0.026(3) 0.018(3) -0.001(2) 0.004(2) 0.007(2)
C9 0.019(3) 0.037(4) 0.021(3) 0.003(3) 0.004(2) 0.010(3)
C10 0.014(3) 0.021(3) 0.037(3) 0.005(3) 0.006(3) 0.006(2)
C11 0.021(3) 0.023(3) 0.023(3) 0.005(2) 0.007(2) 0.008(2)
C12 0.021(3) 0.027(3) 0.029(3) -0.003(3) -0.005(3) 0.010(3)
C13 0.023(3) 0.028(3) 0.040(4) 0.012(3) 0.003(3) 0.011(3)
C14 0.021(3) 0.025(3) 0.042(4) -0.002(3) 0.002(3) 0.011(3)
C15 0.020(3) 0.036(4) 0.030(3) -0.008(3) 0.006(3) 0.009(3)
C16 0.015(3) 0.026(3) 0.036(3) 0.003(3) 0.005(3) 0.007(2)
C17 0.019(3) 0.018(3) 0.014(3) -0.003(2) 0.002(2) 0.006(2)
C18 0.027(3) 0.012(3) 0.038(3) 0.001(3) 0.007(3) 0.004(2)
C19 0.039(4) 0.017(3) 0.036(4) -0.003(3) 0.007(3) 0.001(3)
C20 0.024(3) 0.024(3) 0.025(3) -0.005(3) 0.006(3) 0.011(3)
C21 0.019(3) 0.029(3) 0.018(3) -0.003(2) 0.002(2) 0.008(2)
C22 0.029(3) 0.034(4) 0.016(3) -0.007(3) -0.004(2) 0.015(3)
C23 0.038(4) 0.048(4) 0.021(3) 0.008(3) 0.011(3) 0.024(3)
C24 0.065(5) 0.048(4) 0.021(3) 0.015(3) 0.017(3) 0.031(4)
C25 0.043(4) 0.061(4) 0.017(3) 0.001(3) -0.001(3) 0.035(3)
C26 0.032(4) 0.049(4) 0.021(3) -0.009(3) -0.005(3) 0.011(3)
C27 0.014(3) 0.017(3) 0.021(3) -0.003(2) 0.005(2) 0.002(2)
C28 0.022(3) 0.025(3) 0.019(3) 0.000(2) 0.002(2) -0.001(2)
C29 0.024(3) 0.035(4) 0.019(3) -0.007(3) 0.003(2) 0.000(3)
C30 0.028(3) 0.025(3) 0.025(3) -0.011(3) -0.003(3) 0.002(3)
C31 0.019(3) 0.018(3) 0.017(3) -0.001(2) -0.001(2) 0.001(2)
C32 0.016(3) 0.052(4) 0.043(4) 0.015(3) 0.001(3) -0.001(3)
C33 0.017(3) 0.051(4) 0.034(4) -0.004(3) -0.001(3) 0.013(3)
C34 0.022(3) 0.027(3) 0.045(4) 0.005(3) 0.001(3) 0.004(3)
C35 0.032(4) 0.046(4) 0.030(3) -0.006(3) -0.010(3) 0.012(3)
C36 0.022(3) 0.038(4) 0.061(5) -0.011(3) -0.014(3) 0.002(3)
C37 0.016(3) 0.021(3) 0.016(3) -0.005(2) 0.002(2) 0.000(2)
C38 0.018(3) 0.027(3) 0.036(3) 0.009(3) 0.009(3) 0.005(3)
C39 0.022(3) 0.035(4) 0.035(3) 0.008(3) 0.014(3) 0.004(3)
C40 0.014(3) 0.035(3) 0.022(3) -0.007(3) 0.004(2) 0.003(2)
C41 0.019(3) 0.017(3) 0.026(3) -0.003(2) 0.001(2) 0.003(2)
C42 0.060(5) 0.172(8) 0.030(4) -0.035(5) 0.004(4) -0.016(6)
C43 0.049(5) 0.116(7) 0.079(6) -0.070(5) -0.021(4) 0.032(5)
C44 0.035(4) 0.059(5) 0.078(5) -0.043(4) -0.016(4) 0.004(4)
C45 0.030(4) 0.063(5) 0.037(4) -0.027(3) -0.009(3) 0.009(3)
C46 0.096(6) 0.098(6) 0.025(4) 0.006(4) -0.022(4) -0.017(5)
C47 0.013(3) 0.021(3) 0.025(3) -0.004(2) 0.007(2) 0.000(2)
C48 0.018(3) 0.020(3) 0.023(3) 0.002(2) 0.004(2) 0.003(2)
C49 0.024(3) 0.022(3) 0.030(3) 0.006(3) 0.008(3) 0.004(3)
C50 0.024(3) 0.023(3) 0.036(3) -0.006(3) 0.002(3) 0.001(3)
C51 0.020(3) 0.022(3) 0.021(3) -0.004(2) 0.002(2) 0.004(2)
C52 0.020(3) 0.042(4) 0.055(4) 0.015(3) 0.008(3) 0.005(3)
C53 0.022(3) 0.053(4) 0.033(4) 0.007(3) -0.001(3) 0.013(3)
C54 0.029(3) 0.040(4) 0.048(4) 0.021(3) 0.006(3) 0.012(3)
C55 0.029(3) 0.027(3) 0.052(4) 0.006(3) 0.010(3) 0.013(3)
C56 0.033(4) 0.051(4) 0.036(4) 0.006(3) 0.012(3) 0.020(3)
Cl1S 0.0904(17) 0.0793(15) 0.0405(12) 0.0085(10) 0.0218(11) 0.0263(13)
Cl2S 0.0832(16) 0.0482(12) 0.0644(14) 0.0092(10) -0.0255(12) -0.0010(11)
C1S 0.032(4) 0.050(4) 0.030(3) 0.003(3) 0.002(3) 0.003(3)
C2S 0.032(4) 0.049(4) 0.037(4) -0.010(3) -0.004(3) 0.007(3)
C3S 0.048(4) 0.050(5) 0.074(5) -0.007(4) -0.009(4) 0.011(4)
C4S 0.042(4) 0.094(6) 0.042(4) 0.007(4) 0.005(3) 0.005(4)
C5S 0.028(4) 0.069(5) 0.034(4) 0.007(3) 0.004(3) -0.004(3)
C6S 0.043(4) 0.052(4) 0.048(4) -0.002(4) -0.003(3) 0.008(3)
Cl1T 0.158(6) 0.055(3) 0.040(3) 0.004(2) 0.021(3) 0.001(3)
Cl2T 0.101(5) 0.196(8) 0.054(3) 0.040(5) 0.028(3) 0.099(5)

loop_
_atom_type_symbol
_atom_type_description
_atom_type_scat_dispersion_real
_atom_type_scat_dispersion_imag
_atom_type_scat_source
C C 0.0033 0.0016 'International Tables Vol C Tables 4.2.6.8 and 6.1.1.4'
H H 0.0000 0.0000 'International Tables Vol C Tables 4.2.6.8 and 6.1.1.4'
Fe Fe 0.3463 0.8444 'International Tables Vol C Tables 4.2.6.8 and 6.1.1.4'
Br Br -0.2901 2.4595 'International Tables Vol C Tables 4.2.6.8 and 6.1.1.4'
Cl Cl 0.1484 0.1585 'International Tables Vol C Tables 4.2.6.8 and 6.1.1.4'

loop_
_geom_angle_atom_site_label_1
_geom_angle_atom_site_label_2
_geom_angle_atom_site_label_3
_geom_angle
C10 Fe1 C9 40.9(2)
C10 Fe1 C11 41.2(2)
C9 Fe1 C11 68.6(2)
C10 Fe1 C15 118.2(2)
C9 Fe1 C15 103.2(2)
C11 Fe1 C15 156.3(2)
C10 Fe1 C16 101.9(2)
C9 Fe1 C16 116.6(2)
C11 Fe1 C16 121.5(2)
C15 Fe1 C16 40.7(2)
C10 Fe1 C12 119.0(2)
C9 Fe1 C12 153.2(2)
C11 Fe1 C12 108.3(2)
C15 Fe1 C12 68.5(2)
C16 Fe1 C12 40.7(2)
C10 Fe1 C14 156.3(2)
C9 Fe1 C14 122.7(2)
C11 Fe1 C14 162.2(2)
C15 Fe1 C14 40.5(2)
C16 Fe1 C14 68.1(2)
C12 Fe1 C14 68.2(2)
C10 Fe1 C8 68.8(2)
C9 Fe1 C8 40.7(2)
C11 Fe1 C8 68.2(2)
C15 Fe1 C8 120.8(2)
C16 Fe1 C8 153.9(2)
C12 Fe1 C8 165.0(2)
C14 Fe1 C8 110.3(2)
C10 Fe1 C13 157.2(2)
C9 Fe1 C13 161.9(2)
C11 Fe1 C13 125.6(2)
C15 Fe1 C13 68.1(2)
C16 Fe1 C13 67.8(2)
C12 Fe1 C13 40.2(2)
C14 Fe1 C13 40.6(2)
C8 Fe1 C13 129.1(2)
C10 Fe1 C7 68.4(2)
C9 Fe1 C7 67.9(2)
C11 Fe1 C7 40.2(2)
C15 Fe1 C7 158.8(2)
C16 Fe1 C7 160.4(2)
C12 Fe1 C7 128.0(2)
C14 Fe1 C7 127.2(2)
C8 Fe1 C7 40.17(19)
C13 Fe1 C7 114.4(2)
C21 Fe2 C25 124.1(2)
C21 Fe2 C22 121.5(2)
C25 Fe2 C22 68.0(2)
C21 Fe2 C26 107.2(2)
C25 Fe2 C26 40.4(3)
C22 Fe2 C26 40.8(2)
C21 Fe2 C19 67.9(2)
C25 Fe2 C19 118.7(3)
C22 Fe2 C19 164.5(2)
C26 Fe2 C19 152.9(2)
C21 Fe2 C23 156.8(2)
C25 Fe2 C23 68.3(2)
C22 Fe2 C23 40.4(2)
C26 Fe2 C23 68.5(3)
C19 Fe2 C23 126.5(3)
C21 Fe2 C20 40.8(2)
C25 Fe2 C20 105.2(2)
C22 Fe2 C20 154.8(2)
C26 Fe2 C20 118.4(2)
C19 Fe2 C20 40.3(2)
C23 Fe2 C20 161.8(2)
C21 Fe2 C24 160.7(2)
C25 Fe2 C24 40.5(3)
C22 Fe2 C24 68.2(3)
C26 Fe2 C24 68.3(3)
C19 Fe2 C24 107.1(3)
C23 Fe2 C24 40.8(2)
C20 Fe2 C24 123.3(2)
C21 Fe2 C18 68.4(2)
C25 Fe2 C18 154.2(3)
C22 Fe2 C18 128.1(2)
C26 Fe2 C18 164.8(2)
C19 Fe2 C18 40.5(2)
C23 Fe2 C18 109.5(3)
C20 Fe2 C18 68.5(2)
C24 Fe2 C18 120.7(3)
C21 Fe2 C17 41.1(2)
C25 Fe2 C17 162.5(3)
C22 Fe2 C17 109.8(2)
C26 Fe2 C17 126.6(2)
C19 Fe2 C17 68.3(2)
C23 Fe2 C17 122.1(2)
C20 Fe2 C17 69.1(2)
C24 Fe2 C17 156.3(3)
C18 Fe2 C17 40.7(2)
C28 Fe3 C31 68.8(2)
C28 Fe3 C30 68.2(2)
C31 Fe3 C30 40.3(2)
C28 Fe3 C34 108.0(2)
C31 Fe3 C34 151.0(2)
C30 Fe3 C34 167.3(2)
C28 Fe3 C33 127.7(2)
C31 Fe3 C33 117.6(2)
C30 Fe3 C33 151.6(3)
C34 Fe3 C33 40.2(2)
C28 Fe3 C35 118.3(3)
C31 Fe3 C35 167.4(2)
C30 Fe3 C35 130.3(2)
C34 Fe3 C35 39.8(2)
C33 Fe3 C35 67.4(2)
C28 Fe3 C32 165.4(2)
C31 Fe3 C32 107.9(2)
C30 Fe3 C32 119.2(3)
C34 Fe3 C32 67.6(3)
C33 Fe3 C32 40.0(2)
C35 Fe3 C32 67.9(3)
C28 Fe3 C36 152.9(3)
C31 Fe3 C36 128.6(2)
C30 Fe3 C36 110.1(2)
C34 Fe3 C36 67.4(3)
C33 Fe3 C36 67.2(3)
C35 Fe3 C36 40.8(3)
C32 Fe3 C36 40.0(3)
C28 Fe3 C29 40.4(2)
C31 Fe3 C29 68.0(2)
C30 Fe3 C29 40.2(2)
C34 Fe3 C29 129.2(2)
C33 Fe3 C29 166.2(3)
C35 Fe3 C29 110.1(2)
C32 Fe3 C29 153.0(3)
C36 Fe3 C29 120.5(3)
C28 Fe3 C27 41.5(2)
C31 Fe3 C27 41.0(2)
C30 Fe3 C27 68.6(2)
C34 Fe3 C27 117.1(2)
C33 Fe3 C27 106.5(2)
C35 Fe3 C27 151.0(2)
C32 Fe3 C27 126.7(2)
C36 Fe3 C27 165.2(3)
C29 Fe3 C27 68.7(2)
C41 Fe4 C42 120.8(4)
C41 Fe4 C38 68.9(2)
C42 Fe4 C38 124.8(4)
C41 Fe4 C43 154.6(3)
C42 Fe4 C43 39.4(4)
C38 Fe4 C43 107.3(3)
C41 Fe4 C44 162.5(2)
C42 Fe4 C44 67.2(4)
C38 Fe4 C44 121.1(3)
C43 Fe4 C44 41.0(3)
C41 Fe4 C39 68.1(2)
C42 Fe4 C39 162.6(4)
C38 Fe4 C39 41.2(2)
C43 Fe4 C39 126.5(4)
C44 Fe4 C39 108.9(3)
C41 Fe4 C46 106.8(3)
C42 Fe4 C46 41.6(4)
C38 Fe4 C46 162.4(3)
C43 Fe4 C46 68.9(4)
C44 Fe4 C46 68.1(4)
C39 Fe4 C46 154.6(4)
C41 Fe4 C45 126.2(3)
C42 Fe4 C45 67.7(3)
C38 Fe4 C45 155.3(3)
C43 Fe4 C45 67.8(3)
C44 Fe4 C45 39.3(3)
C39 Fe4 C45 120.9(3)
C46 Fe4 C45 40.7(3)
C41 Fe4 C37 41.9(2)
C42 Fe4 C37 106.5(3)
C38 Fe4 C37 41.0(2)
C43 Fe4 C37 118.6(3)
C44 Fe4 C37 154.8(3)
C39 Fe4 C37 69.4(2)
C46 Fe4 C37 124.5(3)
C45 Fe4 C37 163.1(3)
C41 Fe4 C40 40.7(2)
C42 Fe4 C40 156.1(4)
C38 Fe4 C40 68.5(2)
C43 Fe4 C40 163.3(4)
C44 Fe4 C40 126.1(3)
C39 Fe4 C40 39.9(2)
C46 Fe4 C40 120.0(3)
C45 Fe4 C40 108.8(2)
C37 Fe4 C40 69.7(2)
C49 Fe5 C48 41.1(2)
C49 Fe5 C53 116.3(2)
C48 Fe5 C53 106.9(2)
C49 Fe5 C55 121.2(2)
C48 Fe5 C55 158.8(2)
C53 Fe5 C55 67.7(3)
C49 Fe5 C54 102.2(2)
C48 Fe5 C54 122.6(3)
C53 Fe5 C54 40.4(3)
C55 Fe5 C54 40.1(3)
C49 Fe5 C56 160.3(3)
C48 Fe5 C56 158.5(3)
C53 Fe5 C56 68.2(3)
C55 Fe5 C56 40.7(2)
C54 Fe5 C56 68.2(3)
C49 Fe5 C50 41.0(2)
C48 Fe5 C50 68.9(2)
C53 Fe5 C50 150.2(3)
C55 Fe5 C50 105.0(3)
C54 Fe5 C50 115.3(3)
C56 Fe5 C50 126.1(3)
C49 Fe5 C52 153.6(3)
C48 Fe5 C52 122.2(3)
C53 Fe5 C52 40.6(2)
C55 Fe5 C52 68.0(3)
C54 Fe5 C52 68.2(3)
C56 Fe5 C52 40.5(3)
C50 Fe5 C52 165.4(3)
C49 Fe5 C51 68.7(2)
C48 Fe5 C51 68.8(2)
C53 Fe5 C51 167.7(2)
C55 Fe5 C51 120.4(2)
C54 Fe5 C51 151.7(3)
C56 Fe5 C51 111.2(2)
C50 Fe5 C51 40.5(2)
C52 Fe5 C51 131.0(2)
C49 Fe5 C47 68.4(2)
C48 Fe5 C47 40.8(2)
C53 Fe5 C47 129.2(2)
C55 Fe5 C47 157.3(2)
C54 Fe5 C47 162.5(3)
C56 Fe5 C47 125.1(2)
C50 Fe5 C47 67.8(2)
C52 Fe5 C47 113.4(2)
C51 Fe5 C47 40.3(2)
C2 C1 C6 124.4(5)
C2 C1 Br1 117.3(4)
C6 C1 Br1 117.8(4)
C1 C2 C3 116.9(5)
C1 C2 C7 125.2(4)
C3 C2 C7 117.9(5)
C4 C3 C2 118.6(5)
C4 C3 C17 113.6(4)
C2 C3 C17 126.6(5)
C5 C4 C3 119.8(5)
C5 C4 C27 119.9(5)
C3 C4 C27 119.9(5)
C4 C5 C6 118.0(5)
C4 C5 C37 116.6(4)
C6 C5 C37 123.9(5)
C1 C6 C5 117.4(5)
C1 C6 C47 124.3(5)
C5 C6 C47 118.4(4)
C11 C7 C8 106.3(5)
C11 C7 C2 122.0(5)
C8 C7 C2 131.5(5)
C11 C7 Fe1 66.6(3)
C8 C7 Fe1 67.6(3)
C2 C7 Fe1 133.7(4)
C9 C8 C7 108.4(5)
C9 C8 Fe1 68.6(3)
C7 C8 Fe1 72.2(3)
C9 C8 H8A 125.8
C7 C8 H8A 125.8
Fe1 C8 H8A 125.8
C10 C9 C8 108.7(5)
C10 C9 Fe1 69.2(3)
C8 C9 Fe1 70.7(3)
C10 C9 H9A 125.7
C8 C9 H9A 125.7
Fe1 C9 H9A 125.7
C9 C10 C11 107.4(5)
C9 C10 Fe1 69.9(3)
C11 C10 Fe1 69.9(3)
C9 C10 H10A 126.3
C11 C10 H10A 126.3
Fe1 C10 H10A 126.3
C10 C11 C7 109.1(5)
C10 C11 Fe1 68.9(3)
C7 C11 Fe1 73.1(3)
C10 C11 H11A 125.4
C7 C11 H11A 125.4
Fe1 C11 H11A 125.4
C13 C12 C16 107.8(5)
C13 C12 Fe1 70.2(3)
C16 C12 Fe1 69.6(3)
C13 C12 H12A 126.1
C16 C12 H12A 126.1
Fe1 C12 H12A 126.1
C12 C13 C14 108.4(5)
C12 C13 Fe1 69.6(3)
C14 C13 Fe1 69.6(3)
C12 C13 H13A 125.8
C14 C13 H13A 125.8
Fe1 C13 H13A 125.8
C15 C14 C13 107.7(5)
C15 C14 Fe1 69.3(3)
C13 C14 Fe1 69.9(3)
C15 C14 H14A 126.2
C13 C14 H14A 126.2
Fe1 C14 H14A 126.2
C14 C15 C16 108.1(5)
C14 C15 Fe1 70.3(3)
C16 C15 Fe1 69.9(3)
C14 C15 H15A 125.9
C16 C15 H15A 125.9
Fe1 C15 H15A 125.9
C15 C16 C12 108.0(5)
C15 C16 Fe1 69.4(3)
C12 C16 Fe1 69.8(3)
C15 C16 H16A 126.0
C12 C16 H16A 126.0
Fe1 C16 H16A 126.0
C18 C17 C21 106.0(5)
C18 C17 C3 134.9(5)
C21 C17 C3 119.1(5)
C18 C17 Fe2 69.0(3)
C21 C17 Fe2 67.9(3)
C3 C17 Fe2 129.0(4)
C19 C18 C17 108.2(5)
C19 C18 Fe2 69.4(3)
C17 C18 Fe2 70.3(3)
C19 C18 H18A 125.9
C17 C18 H18A 125.9
Fe2 C18 H18A 125.9
C20 C19 C18 109.4(5)
C20 C19 Fe2 69.9(3)
C18 C19 Fe2 70.1(3)
C20 C19 H19A 125.3
C18 C19 H19A 125.3
Fe2 C19 H19A 125.3
C19 C20 C21 107.0(5)
C19 C20 Fe2 69.8(3)
C21 C20 Fe2 69.0(3)
C19 C20 H20A 126.5
C21 C20 H20A 126.5
Fe2 C20 H20A 126.5
C20 C21 C17 109.4(5)
C20 C21 Fe2 70.1(3)
C17 C21 Fe2 71.0(3)
C20 C21 H21A 125.3
C17 C21 H21A 125.3
Fe2 C21 H21A 125.3
C23 C22 C26 108.7(5)
C23 C22 Fe2 70.1(3)
C26 C22 Fe2 69.8(3)
C23 C22 H22A 125.7
C26 C22 H22A 125.7
Fe2 C22 H22A 125.7
C22 C23 C24 107.6(6)
C22 C23 Fe2 69.6(3)
C24 C23 Fe2 69.7(3)
C22 C23 H23A 126.2
C24 C23 H23A 126.2
Fe2 C23 H23A 126.2
C25 C24 C23 107.4(6)
C25 C24 Fe2 69.3(3)
C23 C24 Fe2 69.5(3)
C25 C24 H24A 126.3
C23 C24 H24A 126.3
Fe2 C24 H24A 126.3
C26 C25 C24 109.0(5)
C26 C25 Fe2 70.0(3)
C24 C25 Fe2 70.2(4)
C26 C25 H25A 125.5
C24 C25 H25A 125.5
Fe2 C25 H25A 125.5
C25 C26 C22 107.3(6)
C25 C26 Fe2 69.6(4)
C22 C26 Fe2 69.5(3)
C25 C26 H26A 126.4
C22 C26 H26A 126.4
Fe2 C26 H26A 126.4
C31 C27 C28 105.4(4)
C31 C27 C4 129.5(5)
C28 C27 C4 123.5(5)
C31 C27 Fe3 68.4(3)
C28 C27 Fe3 68.1(3)
C4 C27 Fe3 116.8(3)
C29 C28 C27 108.7(5)
C29 C28 Fe3 70.9(3)
C27 C28 Fe3 70.4(3)
C29 C28 H28A 125.6
C27 C28 H28A 125.6
Fe3 C28 H28A 125.6
C30 C29 C28 108.0(5)
C30 C29 Fe3 69.4(3)
C28 C29 Fe3 68.7(3)
C30 C29 H29A 126.0
C28 C29 H29A 126.0
Fe3 C29 H29A 126.0
C31 C30 C29 108.6(5)
C31 C30 Fe3 69.4(3)
C29 C30 Fe3 70.4(3)
C31 C30 H30A 125.7
C29 C30 H30A 125.7
Fe3 C30 H30A 125.7
C30 C31 C27 109.2(5)
C30 C31 Fe3 70.3(3)
C27 C31 Fe3 70.6(3)
C30 C31 H31A 125.4
C27 C31 H31A 125.4
Fe3 C31 H31A 125.4
C36 C32 C33 107.8(6)
C36 C32 Fe3 70.0(4)
C33 C32 Fe3 69.7(3)
C36 C32 H32A 126.1
C33 C32 H32A 126.1
Fe3 C32 H32A 126.1
C32 C33 C34 108.3(6)
C32 C33 Fe3 70.2(3)
C34 C33 Fe3 69.7(3)
C32 C33 H33A 125.9
C34 C33 H33A 125.9
Fe3 C33 H33A 125.9
C35 C34 C33 108.6(6)
C35 C34 Fe3 70.4(3)
C33 C34 Fe3 70.1(3)
C35 C34 H34A 125.7
C33 C34 H34A 125.7
Fe3 C34 H34A 125.7
C34 C35 C36 107.4(6)
C34 C35 Fe3 69.8(3)
C36 C35 Fe3 69.8(4)
C34 C35 H35A 126.3
C36 C35 H35A 126.3
Fe3 C35 H35A 126.3
C32 C36 C35 107.9(6)
C32 C36 Fe3 70.0(4)
C35 C36 Fe3 69.4(3)
C32 C36 H36A 126.0
C35 C36 H36A 126.0
Fe3 C36 H36A 126.0
C38 C37 C41 104.8(5)
C38 C37 C5 133.4(5)
C41 C37 C5 120.9(5)
C38 C37 Fe4 68.5(3)
C41 C37 Fe4 67.6(3)
C5 C37 Fe4 119.1(3)
C37 C38 C39 109.2(5)
C37 C38 Fe4 70.5(3)
C39 C38 Fe4 70.0(3)
C37 C38 H38A 125.4
C39 C38 H38A 125.4
Fe4 C38 H38A 125.4
C40 C39 C38 108.4(5)
C40 C39 Fe4 70.4(3)
C38 C39 Fe4 68.8(3)
C40 C39 H39A 125.8
C38 C39 H39A 125.8
Fe4 C39 H39A 125.8
C39 C40 C41 107.8(5)
C39 C40 Fe4 69.6(3)
C41 C40 Fe4 68.1(3)
C39 C40 H40A 126.1
C41 C40 H40A 126.1
Fe4 C40 H40A 126.1
C40 C41 C37 109.7(5)
C40 C41 Fe4 71.2(3)
C37 C41 Fe4 70.5(3)
C40 C41 H41A 125.1
C37 C41 H41A 125.1
Fe4 C41 H41A 125.1
C43 C42 C46 110.4(9)
C43 C42 Fe4 70.8(5)
C46 C42 Fe4 70.3(5)
C43 C42 H42A 124.8
C46 C42 H42A 124.8
Fe4 C42 H42A 124.8
C42 C43 C44 107.1(9)
C42 C43 Fe4 69.8(5)
C44 C43 Fe4 69.8(4)
C42 C43 H43A 126.4
C44 C43 H43A 126.4
Fe4 C43 H43A 126.4
C45 C44 C43 108.6(8)
C45 C44 Fe4 70.7(4)
C43 C44 Fe4 69.2(4)
C45 C44 H44A 125.7
C43 C44 H44A 125.7
Fe4 C44 H44A 125.7
C44 C45 C46 109.5(7)
C44 C45 Fe4 70.0(4)
C46 C45 Fe4 69.5(4)
C44 C45 H45A 125.2
C46 C45 H45A 125.2
Fe4 C45 H45A 125.2
C45 C46 C42 104.4(8)
C45 C46 Fe4 69.8(4)
C42 C46 Fe4 68.1(5)
C45 C46 H46A 127.8
C42 C46 H46A 127.8
Fe4 C46 H46A 127.8
C51 C47 C48 106.5(5)
C51 C47 C6 130.9(5)
C48 C47 C6 122.3(5)
C51 C47 Fe5 68.0(3)
C48 C47 Fe5 66.5(3)
C6 C47 Fe5 135.4(4)
C49 C48 C47 108.3(5)
C49 C48 Fe5 69.3(3)
C47 C48 Fe5 72.7(3)
C49 C48 H48A 125.8
C47 C48 H48A 125.8
Fe5 C48 H48A 125.8
C48 C49 C50 108.2(5)
C48 C49 Fe5 69.6(3)
C50 C49 Fe5 70.6(3)
C48 C49 H49A 125.9
C50 C49 H49A 125.9
Fe5 C49 H49A 125.9
C51 C50 C49 108.0(5)
C51 C50 Fe5 70.1(3)
C49 C50 Fe5 68.5(3)
C51 C50 H50A 126.0
C49 C50 H50A 126.0
Fe5 C50 H50A 126.0
C50 C51 C47 108.7(5)
C50 C51 Fe5 69.4(3)
C47 C51 Fe5 71.8(3)
C50 C51 H51A 125.6
C47 C51 H51A 125.6
Fe5 C51 H51A 125.6
C56 C52 C53 107.4(6)
C56 C52 Fe5 69.4(4)
C53 C52 Fe5 69.0(4)
C56 C52 H52A 126.3
C53 C52 H52A 126.3
Fe5 C52 H52A 126.3
C54 C53 C52 108.5(6)
C54 C53 Fe5 70.0(4)
C52 C53 Fe5 70.4(4)
C54 C53 H53A 125.8
C52 C53 H53A 125.8
Fe5 C53 H53A 125.8
C55 C54 C53 107.9(6)
C55 C54 Fe5 69.9(3)
C53 C54 Fe5 69.6(3)
C55 C54 H54A 126.0
C53 C54 H54A 126.0
Fe5 C54 H54A 126.0
C54 C55 C56 108.7(6)
C54 C55 Fe5 70.0(4)
C56 C55 Fe5 69.9(3)
C54 C55 H55A 125.6
C56 C55 H55A 125.6
Fe5 C55 H55A 125.6
C52 C56 C55 107.5(6)
C52 C56 Fe5 70.1(4)
C55 C56 Fe5 69.4(4)
C52 C56 H56A 126.2
C55 C56 H56A 126.2
Fe5 C56 H56A 126.2
C6S C1S C2S 119.0(7)
C6S C1S Cl1S 120.0(6)
C2S C1S Cl1S 121.0(5)
C1S C2S C3S 120.0(7)
C1S C2S Cl2S 120.7(5)
C3S C2S Cl2S 119.2(6)
C4S C3S C2S 119.3(7)
C4S C3S H3S 120.4
C2S C3S H3S 120.4
C3S C4S C5S 123.1(7)
C3S C4S H4S 118.5
C5S C4S H4S 118.5
C6S C5S C4S 114.0(7)
C6S C5S H5S 123.0
C4S C5S H5S 123.0
C5S C6S C1S 124.6(7)
C5S C6S H6S 117.7
C1S C6S H6S 117.7
C2T C1T C6T 120.0
C2T C1T Cl1T 121.8(6)
C6T C1T Cl1T 118.2(6)
C1T C2T C3T 120.0
C1T C2T Cl2T 119.8(7)
C3T C2T Cl2T 120.2(7)
C4T C3T C2T 120.0
C4T C3T H3T 120.0
C2T C3T H3T 120.0
C3T C4T C5T 120.0
C3T C4T H4T 120.0
C5T C4T H4T 120.0
C6T C5T C4T 120.0
C6T C5T H5T 120.0
C4T C5T H5T 120.0
C5T C6T C1T 120.0
C5T C6T H6T 120.0
C1T C6T H6T 120.0

loop_
_geom_bond_atom_site_label_1
_geom_bond_atom_site_label_2
_geom_bond_distance
Br1 C1 1.908(5)
Fe1 C10 2.019(5)
Fe1 C9 2.027(6)
Fe1 C11 2.031(5)
Fe1 C15 2.041(5)
Fe1 C16 2.048(5)
Fe1 C12 2.051(5)
Fe1 C14 2.054(6)
Fe1 C8 2.056(5)
Fe1 C13 2.058(6)
Fe1 C7 2.118(5)
Fe2 C21 2.031(5)
Fe2 C25 2.036(6)
Fe2 C22 2.039(6)
Fe2 C26 2.043(6)
Fe2 C19 2.044(6)
Fe2 C23 2.045(6)
Fe2 C20 2.045(5)
Fe2 C24 2.048(6)
Fe2 C18 2.054(6)
Fe2 C17 2.072(5)
Fe3 C28 2.032(6)
Fe3 C31 2.035(5)
Fe3 C30 2.047(6)
Fe3 C34 2.048(6)
Fe3 C33 2.054(6)
Fe3 C35 2.055(6)
Fe3 C32 2.060(6)
Fe3 C36 2.061(6)
Fe3 C29 2.062(6)
Fe3 C27 2.064(5)
Fe4 C41 2.011(5)
Fe4 C42 2.017(8)
Fe4 C38 2.024(6)
Fe4 C43 2.031(8)
Fe4 C44 2.040(7)
Fe4 C39 2.041(6)
Fe4 C46 2.046(8)
Fe4 C45 2.050(6)
Fe4 C37 2.051(5)
Fe4 C40 2.052(5)
Fe5 C49 2.019(6)
Fe5 C48 2.022(5)
Fe5 C53 2.031(6)
Fe5 C55 2.034(6)
Fe5 C54 2.036(6)
Fe5 C56 2.041(6)
Fe5 C50 2.047(6)
Fe5 C52 2.050(6)
Fe5 C51 2.056(5)
Fe5 C47 2.107(5)
C1 C2 1.398(7)
C1 C6 1.413(7)
C2 C3 1.422(7)
C2 C7 1.500(7)
C3 C4 1.422(7)
C3 C17 1.506(7)
C4 C5 1.415(7)
C4 C27 1.499(7)
C5 C6 1.416(7)
C5 C37 1.500(7)
C6 C47 1.490(7)
C7 C11 1.430(7)
C7 C8 1.434(7)
C8 C9 1.419(8)
C8 H8A 1.0000
C9 C10 1.413(8)
C9 H9A 1.0000
C10 C11 1.425(7)
C10 H10A 1.0000
C11 H11A 1.0000
C12 C13 1.412(8)
C12 C16 1.424(8)
C12 H12A 1.0000
C13 C14 1.426(8)
C13 H13A 1.0000
C14 C15 1.416(8)
C14 H14A 1.0000
C15 C16 1.422(8)
C15 H15A 1.0000
C16 H16A 1.0000
C17 C18 1.435(7)
C17 C21 1.440(7)
C18 C19 1.417(8)
C18 H18A 1.0000
C19 C20 1.408(8)
C19 H19A 1.0000
C20 C21 1.422(7)
C20 H20A 1.0000
C21 H21A 1.0000
C22 C23 1.409(9)
C22 C26 1.421(8)
C22 H22A 1.0000
C23 C24 1.428(8)
C23 H23A 1.0000
C24 C25 1.413(9)
C24 H24A 1.0000
C25 C26 1.408(9)
C25 H25A 1.0000
C26 H26A 1.0000
C27 C31 1.437(7)
C27 C28 1.453(7)
C28 C29 1.413(7)
C28 H28A 1.0000
C29 C30 1.413(8)
C29 H29A 1.0000
C30 C31 1.407(7)
C30 H30A 1.0000
C31 H31A 1.0000
C32 C36 1.408(9)
C32 C33 1.409(9)
C32 H32A 1.0000
C33 C34 1.410(8)
C33 H33A 1.0000
C34 C35 1.397(8)
C34 H34A 1.0000
C35 C36 1.433(9)
C35 H35A 1.0000
C36 H36A 1.0000
C37 C38 1.426(7)
C37 C41 1.453(7)
C38 C39 1.430(8)
C38 H38A 1.0000
C39 C40 1.398(8)
C39 H39A 1.0000
C40 C41 1.412(7)
C40 H40A 1.0000
C41 H41A 1.0000
C42 C43 1.365(13)
C42 C46 1.444(13)
C42 H42A 1.0000
C43 C44 1.426(11)
C43 H43A 1.0000
C44 C45 1.375(10)
C44 H44A 1.0000
C45 C46 1.425(11)
C45 H45A 1.0000
C46 H46A 1.0000
C47 C51 1.434(7)
C47 C48 1.443(7)
C48 C49 1.419(7)
C48 H48A 1.0000
C49 C50 1.423(8)
C49 H49A 1.0000
C50 C51 1.419(8)
C50 H50A 1.0000
C51 H51A 1.0000
C52 C56 1.415(9)
C52 C53 1.417(9)
C52 H52A 1.0000
C53 C54 1.405(9)
C53 H53A 1.0000
C54 C55 1.396(9)
C54 H54A 1.0000
C55 C56 1.416(9)
C55 H55A 1.0000
C56 H56A 1.0000
Cl1S C1S 1.728(7)
Cl2S C2S 1.732(7)
C1S C6S 1.378(9)
C1S C2S 1.390(9)
C2S C3S 1.400(10)
C3S C4S 1.350(10)
C3S H3S 0.9500
C4S C5S 1.464(10)
C4S H4S 0.9500
C5S C6S 1.373(9)
C5S H5S 0.9500
C6S H6S 0.9500
Cl1T C1T 1.752(8)
Cl2T C2T 1.674(9)
C1T C2T 1.3900
C1T C6T 1.3900
C2T C3T 1.3900
C3T C4T 1.3900
C3T H3T 0.9500
C4T C5T 1.3900
C4T H4T 0.9500
C5T C6T 1.3900
C5T H5T 0.9500
C6T H6T 0.9500

loop_
_geom_torsion_atom_site_label_1
_geom_torsion_atom_site_label_2
_geom_torsion_atom_site_label_3
_geom_torsion_atom_site_label_4
_geom_torsion
C6 C1 C2 C3 -0.6(8)
Br1 C1 C2 C3 171.2(4)
C6 C1 C2 C7 176.1(5)
Br1 C1 C2 C7 -12.1(7)
C1 C2 C3 C4 12.0(7)
C7 C2 C3 C4 -164.8(4)
C1 C2 C3 C17 -154.4(5)
C7 C2 C3 C17 28.8(7)
C2 C3 C4 C5 -25.2(7)
C17 C3 C4 C5 142.9(5)
C2 C3 C4 C27 147.6(5)
C17 C3 C4 C27 -44.3(6)
C3 C4 C5 C6 26.2(7)
C27 C4 C5 C6 -146.7(5)
C3 C4 C5 C37 -140.2(5)
C27 C4 C5 C37 47.0(6)
C2 C1 C6 C5 1.6(8)
Br1 C1 C6 C5 -170.2(4)
C2 C1 C6 C47 -177.9(5)
Br1 C1 C6 C47 10.3(7)
C4 C5 C6 C1 -14.1(7)
C37 C5 C6 C1 151.1(5)
C4 C5 C6 C47 165.5(5)
C37 C5 C6 C47 -29.3(7)
C1 C2 C7 C11 -132.4(6)
C3 C2 C7 C11 44.2(7)
C1 C2 C7 C8 52.9(8)
C3 C2 C7 C8 -130.5(6)
C1 C2 C7 Fe1 -45.3(8)
C3 C2 C7 Fe1 131.3(5)
C10 Fe1 C7 C11 -38.4(3)
C9 Fe1 C7 C11 -82.6(3)
C15 Fe1 C7 C11 -150.9(6)
C16 Fe1 C7 C11 24.7(8)
C12 Fe1 C7 C11 72.2(4)
C14 Fe1 C7 C11 162.4(3)
C8 Fe1 C7 C11 -120.6(4)
C13 Fe1 C7 C11 117.0(3)
C10 Fe1 C7 C8 82.3(3)
C9 Fe1 C7 C8 38.1(3)
C11 Fe1 C7 C8 120.6(4)
C15 Fe1 C7 C8 -30.3(7)
C16 Fe1 C7 C8 145.3(6)
C12 Fe1 C7 C8 -167.1(3)
C14 Fe1 C7 C8 -77.0(4)
C13 Fe1 C7 C8 -122.4(3)
C10 Fe1 C7 C2 -151.0(5)
C9 Fe1 C7 C2 164.8(6)
C11 Fe1 C7 C2 -112.7(6)
C15 Fe1 C7 C2 96.4(8)
C16 Fe1 C7 C2 -88.0(8)
C12 Fe1 C7 C2 -40.4(6)
C14 Fe1 C7 C2 49.7(6)
C8 Fe1 C7 C2 126.7(6)
C13 Fe1 C7 C2 4.3(6)
C11 C7 C8 C9 -3.9(6)
C2 C7 C8 C9 171.4(5)
Fe1 C7 C8 C9 -59.3(4)
C11 C7 C8 Fe1 55.4(3)
C2 C7 C8 Fe1 -129.3(5)
C10 Fe1 C8 C9 37.6(3)
C11 Fe1 C8 C9 82.0(3)
C15 Fe1 C8 C9 -73.4(4)
C16 Fe1 C8 C9 -35.5(6)
C12 Fe1 C8 C9 161.6(8)
C14 Fe1 C8 C9 -117.0(3)
C13 Fe1 C8 C9 -159.0(3)
C7 Fe1 C8 C9 118.8(5)
C10 Fe1 C8 C7 -81.2(3)
C9 Fe1 C8 C7 -118.8(5)
C11 Fe1 C8 C7 -36.8(3)
C15 Fe1 C8 C7 167.8(3)
C16 Fe1 C8 C7 -154.3(5)
C12 Fe1 C8 C7 42.8(10)
C14 Fe1 C8 C7 124.2(3)
C13 Fe1 C8 C7 82.2(4)
C7 C8 C9 C10 2.5(6)
Fe1 C8 C9 C10 -59.1(4)
C7 C8 C9 Fe1 61.6(4)
C11 Fe1 C9 C10 38.6(3)
C15 Fe1 C9 C10 -118.1(3)
C16 Fe1 C9 C10 -77.0(4)
C12 Fe1 C9 C10 -49.9(6)
C14 Fe1 C9 C10 -157.0(3)
C8 Fe1 C9 C10 119.7(5)
C13 Fe1 C9 C10 -176.9(7)
C7 Fe1 C9 C10 82.1(3)
C10 Fe1 C9 C8 -119.7(5)
C11 Fe1 C9 C8 -81.1(3)
C15 Fe1 C9 C8 122.2(3)
C16 Fe1 C9 C8 163.4(3)
C12 Fe1 C9 C8 -169.6(4)
C14 Fe1 C9 C8 83.4(4)
C13 Fe1 C9 C8 63.4(8)
C7 Fe1 C9 C8 -37.6(3)
C8 C9 C10 C11 -0.1(6)
Fe1 C9 C10 C11 -60.1(4)
C8 C9 C10 Fe1 60.0(4)
C11 Fe1 C10 C9 -118.2(5)
C15 Fe1 C10 C9 77.1(4)
C16 Fe1 C10 C9 117.1(3)
C12 Fe1 C10 C9 156.8(3)
C14 Fe1 C10 C9 54.8(7)
C8 Fe1 C10 C9 -37.4(3)
C13 Fe1 C10 C9 177.6(5)
C7 Fe1 C10 C9 -80.7(3)
C9 Fe1 C10 C11 118.2(5)
C15 Fe1 C10 C11 -164.7(3)
C16 Fe1 C10 C11 -124.7(3)
C12 Fe1 C10 C11 -85.0(4)
C14 Fe1 C10 C11 173.1(5)
C8 Fe1 C10 C11 80.8(3)
C13 Fe1 C10 C11 -64.2(7)
C7 Fe1 C10 C11 37.5(3)
C9 C10 C11 C7 -2.4(6)
Fe1 C10 C11 C7 -62.5(4)
C9 C10 C11 Fe1 60.1(4)
C8 C7 C11 C10 3.9(6)
C2 C7 C11 C10 -172.0(4)
Fe1 C7 C11 C10 59.8(4)
C8 C7 C11 Fe1 -56.0(3)
C2 C7 C11 Fe1 128.1(5)
C9 Fe1 C11 C10 -38.3(3)
C15 Fe1 C11 C10 35.3(7)
C16 Fe1 C11 C10 70.6(4)
C12 Fe1 C11 C10 113.4(3)
C14 Fe1 C11 C10 -170.9(7)
C8 Fe1 C11 C10 -82.2(3)
C13 Fe1 C11 C10 154.5(3)
C7 Fe1 C11 C10 -118.9(5)
C10 Fe1 C11 C7 118.9(5)
C9 Fe1 C11 C7 80.6(3)
C15 Fe1 C11 C7 154.1(5)
C16 Fe1 C11 C7 -170.5(3)
C12 Fe1 C11 C7 -127.8(3)
C14 Fe1 C11 C7 -52.0(9)
C8 Fe1 C11 C7 36.7(3)
C13 Fe1 C11 C7 -86.6(4)
C10 Fe1 C12 C13 167.7(3)
C9 Fe1 C12 C13 -157.4(5)
C11 Fe1 C12 C13 124.0(4)
C15 Fe1 C12 C13 -81.1(4)
C16 Fe1 C12 C13 -118.8(5)
C14 Fe1 C12 C13 -37.4(4)
C8 Fe1 C12 C13 49.8(10)
C7 Fe1 C12 C13 83.5(4)
C10 Fe1 C12 C16 -73.6(4)
C9 Fe1 C12 C16 -38.7(7)
C11 Fe1 C12 C16 -117.3(3)
C15 Fe1 C12 C16 37.7(3)
C14 Fe1 C12 C16 81.4(4)
C8 Fe1 C12 C16 168.5(8)
C13 Fe1 C12 C16 118.8(5)
C7 Fe1 C12 C16 -157.7(3)
C16 C12 C13 C14 -0.7(6)
Fe1 C12 C13 C14 58.9(4)
C16 C12 C13 Fe1 -59.6(4)
C10 Fe1 C13 C12 -28.7(8)
C9 Fe1 C13 C12 146.1(7)
C11 Fe1 C13 C12 -75.6(4)
C15 Fe1 C13 C12 82.2(4)
C16 Fe1 C13 C12 38.1(3)
C14 Fe1 C13 C12 119.9(5)
C8 Fe1 C13 C12 -165.3(3)
C7 Fe1 C13 C12 -120.7(3)
C10 Fe1 C13 C14 -148.6(5)
C9 Fe1 C13 C14 26.2(9)
C11 Fe1 C13 C14 164.5(3)
C15 Fe1 C13 C14 -37.7(3)
C16 Fe1 C13 C14 -81.8(4)
C12 Fe1 C13 C14 -119.9(5)
C8 Fe1 C13 C14 74.8(4)
C7 Fe1 C13 C14 119.4(4)
C12 C13 C14 C15 0.2(6)
Fe1 C13 C14 C15 59.2(4)
C12 C13 C14 Fe1 -58.9(4)
C10 Fe1 C14 C15 30.9(7)
C9 Fe1 C14 C15 70.4(4)
C11 Fe1 C14 C15 -164.2(7)
C16 Fe1 C14 C15 -38.0(3)
C12 Fe1 C14 C15 -81.9(4)
C8 Fe1 C14 C15 114.0(4)
C13 Fe1 C14 C15 -119.0(5)
C7 Fe1 C14 C15 156.1(3)
C10 Fe1 C14 C13 149.9(5)
C9 Fe1 C14 C13 -170.6(3)
C11 Fe1 C14 C13 -45.2(9)
C15 Fe1 C14 C13 119.0(5)
C16 Fe1 C14 C13 81.0(4)
C12 Fe1 C14 C13 37.0(3)
C8 Fe1 C14 C13 -127.0(3)
C7 Fe1 C14 C13 -84.9(4)
C13 C14 C15 C16 0.4(6)
Fe1 C14 C15 C16 59.9(4)
C13 C14 C15 Fe1 -59.5(4)
C10 Fe1 C15 C14 -166.4(3)
C9 Fe1 C15 C14 -125.5(4)
C11 Fe1 C15 C14 168.0(5)
C16 Fe1 C15 C14 118.9(5)
C12 Fe1 C15 C14 81.2(4)
C8 Fe1 C15 C14 -85.6(4)
C13 Fe1 C15 C14 37.8(4)
C7 Fe1 C15 C14 -63.4(7)
C10 Fe1 C15 C16 74.7(4)
C9 Fe1 C15 C16 115.6(4)
C11 Fe1 C15 C16 49.1(7)
C12 Fe1 C15 C16 -37.7(3)
C14 Fe1 C15 C16 -118.9(5)
C8 Fe1 C15 C16 155.5(3)
C13 Fe1 C15 C16 -81.1(4)
C7 Fe1 C15 C16 177.7(5)
C14 C15 C16 C12 -0.8(6)
Fe1 C15 C16 C12 59.3(4)
C14 C15 C16 Fe1 -60.1(4)
C13 C12 C16 C15 1.0(6)
Fe1 C12 C16 C15 -59.1(4)
C13 C12 C16 Fe1 60.0(4)
C10 Fe1 C16 C15 -119.7(4)
C9 Fe1 C16 C15 -79.0(4)
C11 Fe1 C16 C15 -159.1(3)
C12 Fe1 C16 C15 119.3(5)
C14 Fe1 C16 C15 37.7(3)
C8 Fe1 C16 C15 -54.0(6)
C13 Fe1 C16 C15 81.7(4)
C7 Fe1 C16 C15 -177.6(6)
C10 Fe1 C16 C12 121.0(3)
C9 Fe1 C16 C12 161.6(3)
C11 Fe1 C16 C12 81.6(4)
C15 Fe1 C16 C12 -119.3(5)
C14 Fe1 C16 C12 -81.6(4)
C8 Fe1 C16 C12 -173.3(5)
C13 Fe1 C16 C12 -37.6(3)
C7 Fe1 C16 C12 63.1(7)
C4 C3 C17 C18 138.7(6)
C2 C3 C17 C18 -54.3(9)
C4 C3 C17 C21 -38.3(7)
C2 C3 C17 C21 128.6(6)
C4 C3 C17 Fe2 -122.4(5)
C2 C3 C17 Fe2 44.6(7)
C21 Fe2 C17 C18 -118.3(4)
C25 Fe2 C17 C18 -154.8(7)
C22 Fe2 C17 C18 126.0(3)
C26 Fe2 C17 C18 168.6(3)
C19 Fe2 C17 C18 -37.5(3)
C23 Fe2 C17 C18 82.9(4)
C20 Fe2 C17 C18 -80.9(3)
C24 Fe2 C17 C18 45.5(7)
C25 Fe2 C17 C21 -36.5(9)
C22 Fe2 C17 C21 -115.7(3)
C26 Fe2 C17 C21 -73.1(4)
C19 Fe2 C17 C21 80.8(4)
C23 Fe2 C17 C21 -158.8(4)
C20 Fe2 C17 C21 37.4(3)
C24 Fe2 C17 C21 163.8(6)
C18 Fe2 C17 C21 118.3(4)
C21 Fe2 C17 C3 110.2(6)
C25 Fe2 C17 C3 73.8(9)
C22 Fe2 C17 C3 -5.5(5)
C26 Fe2 C17 C3 37.2(6)
C19 Fe2 C17 C3 -169.0(5)
C23 Fe2 C17 C3 -48.5(6)
C20 Fe2 C17 C3 147.7(5)
C24 Fe2 C17 C3 -85.9(8)
C18 Fe2 C17 C3 -131.4(6)
C21 C17 C18 C19 1.2(6)
C3 C17 C18 C19 -176.1(5)
Fe2 C17 C18 C19 59.3(4)
C21 C17 C18 Fe2 -58.1(4)
C3 C17 C18 Fe2 124.6(6)
C21 Fe2 C18 C19 -80.8(4)
C25 Fe2 C18 C19 43.6(7)
C22 Fe2 C18 C19 165.3(4)
C26 Fe2 C18 C19 -156.5(8)
C23 Fe2 C18 C19 123.9(4)
C20 Fe2 C18 C19 -36.8(3)
C24 Fe2 C18 C19 80.2(4)
C17 Fe2 C18 C19 -119.3(5)
C21 Fe2 C18 C17 38.5(3)
C25 Fe2 C18 C17 162.9(5)
C22 Fe2 C18 C17 -75.4(4)
C26 Fe2 C18 C17 -37.2(10)
C19 Fe2 C18 C17 119.3(5)
C23 Fe2 C18 C17 -116.8(3)
C20 Fe2 C18 C17 82.5(3)
C24 Fe2 C18 C17 -160.5(3)
C17 C18 C19 C20 -0.8(7)
Fe2 C18 C19 C20 59.0(4)
C17 C18 C19 Fe2 -59.9(4)
C21 Fe2 C19 C20 -38.4(3)
C25 Fe2 C19 C20 79.4(4)
C22 Fe2 C19 C20 -168.6(8)
C26 Fe2 C19 C20 46.2(7)
C23 Fe2 C19 C20 162.6(3)
C24 Fe2 C19 C20 121.8(4)
C18 Fe2 C19 C20 -120.6(5)
C17 Fe2 C19 C20 -82.8(4)
C21 Fe2 C19 C18 82.2(4)
C25 Fe2 C19 C18 -160.0(4)
C22 Fe2 C19 C18 -48.0(10)
C26 Fe2 C19 C18 166.8(5)
C23 Fe2 C19 C18 -76.9(4)
C20 Fe2 C19 C18 120.6(5)
C24 Fe2 C19 C18 -117.6(4)
C17 Fe2 C19 C18 37.7(3)
C18 C19 C20 C21 0.1(6)
Fe2 C19 C20 C21 59.3(4)
C18 C19 C20 Fe2 -59.2(4)
C21 Fe2 C20 C19 118.3(5)
C25 Fe2 C20 C19 -116.7(4)
C22 Fe2 C20 C19 172.9(5)
C26 Fe2 C20 C19 -158.1(4)
C23 Fe2 C20 C19 -50.3(9)
C24 Fe2 C20 C19 -76.5(4)
C18 Fe2 C20 C19 36.9(3)
C17 Fe2 C20 C19 80.7(4)
C25 Fe2 C20 C21 125.0(4)
C22 Fe2 C20 C21 54.6(6)
C26 Fe2 C20 C21 83.6(4)
C19 Fe2 C20 C21 -118.3(5)
C23 Fe2 C20 C21 -168.6(7)
C24 Fe2 C20 C21 165.1(4)
C18 Fe2 C20 C21 -81.4(3)
C17 Fe2 C20 C21 -37.6(3)
C19 C20 C21 C17 0.7(6)
Fe2 C20 C21 C17 60.4(4)
C19 C20 C21 Fe2 -59.8(4)
C18 C17 C21 C20 -1.2(6)
C3 C17 C21 C20 176.6(4)
Fe2 C17 C21 C20 -59.9(4)
C18 C17 C21 Fe2 58.7(4)
C3 C17 C21 Fe2 -123.5(4)
C25 Fe2 C21 C20 -72.6(4)
C22 Fe2 C21 C20 -156.0(3)
C26 Fe2 C21 C20 -113.7(4)
C19 Fe2 C21 C20 37.9(3)
C23 Fe2 C21 C20 171.0(6)
C24 Fe2 C21 C20 -40.4(9)
C18 Fe2 C21 C20 81.7(3)
C17 Fe2 C21 C20 119.8(5)
C25 Fe2 C21 C17 167.6(3)
C22 Fe2 C21 C17 84.2(4)
C26 Fe2 C21 C17 126.5(3)
C19 Fe2 C21 C17 -81.9(4)
C23 Fe2 C21 C17 51.2(8)
C20 Fe2 C21 C17 -119.8(5)
C24 Fe2 C21 C17 -160.2(8)
C18 Fe2 C21 C17 -38.1(3)
C21 Fe2 C22 C23 -160.6(3)
C25 Fe2 C22 C23 81.9(4)
C26 Fe2 C22 C23 119.8(5)
C19 Fe2 C22 C23 -36.7(10)
C20 Fe2 C22 C23 160.7(5)
C24 Fe2 C22 C23 38.1(4)
C18 Fe2 C22 C23 -74.5(4)
C17 Fe2 C22 C23 -116.6(4)
C21 Fe2 C22 C26 79.6(4)
C25 Fe2 C22 C26 -37.9(4)
C19 Fe2 C22 C26 -156.5(8)
C23 Fe2 C22 C26 -119.8(5)
C20 Fe2 C22 C26 40.9(7)
C24 Fe2 C22 C26 -81.7(4)
C18 Fe2 C22 C26 165.7(4)
C17 Fe2 C22 C26 123.6(4)
C26 C22 C23 C24 -0.3(7)
Fe2 C22 C23 C24 -59.5(4)
C26 C22 C23 Fe2 59.3(4)
C21 Fe2 C23 C22 45.9(8)
C25 Fe2 C23 C22 -81.1(4)
C26 Fe2 C23 C22 -37.5(3)
C19 Fe2 C23 C22 168.5(3)
C20 Fe2 C23 C22 -153.3(7)
C24 Fe2 C23 C22 -118.8(6)
C18 Fe2 C23 C22 126.4(3)
C17 Fe2 C23 C22 83.0(4)
C21 Fe2 C23 C24 164.7(6)
C25 Fe2 C23 C24 37.7(4)
C22 Fe2 C23 C24 118.8(6)
C26 Fe2 C23 C24 81.3(4)
C19 Fe2 C23 C24 -72.6(5)
C20 Fe2 C23 C24 -34.4(10)
C18 Fe2 C23 C24 -114.8(4)
C17 Fe2 C23 C24 -158.1(4)
C22 C23 C24 C25 0.3(7)
Fe2 C23 C24 C25 -59.2(4)
C22 C23 C24 Fe2 59.5(4)
C21 Fe2 C24 C25 -42.9(10)
C22 Fe2 C24 C25 81.2(4)
C26 Fe2 C24 C25 37.2(4)
C19 Fe2 C24 C25 -114.5(4)
C23 Fe2 C24 C25 118.9(6)
C20 Fe2 C24 C25 -73.4(5)
C18 Fe2 C24 C25 -156.5(4)
C17 Fe2 C24 C25 170.8(5)
C21 Fe2 C24 C23 -161.7(7)
C25 Fe2 C24 C23 -118.9(6)
C22 Fe2 C24 C23 -37.7(4)
C26 Fe2 C24 C23 -81.7(4)
C19 Fe2 C24 C23 126.6(4)
C20 Fe2 C24 C23 167.8(4)
C18 Fe2 C24 C23 84.7(5)
C17 Fe2 C24 C23 51.9(8)
C23 C24 C25 C26 -0.2(7)
Fe2 C24 C25 C26 -59.5(4)
C23 C24 C25 Fe2 59.3(4)
C21 Fe2 C25 C26 -75.8(4)
C22 Fe2 C25 C26 38.2(4)
C19 Fe2 C25 C26 -157.3(4)
C23 Fe2 C25 C26 81.9(4)
C20 Fe2 C25 C26 -116.1(4)
C24 Fe2 C25 C26 119.9(5)
C18 Fe2 C25 C26 172.0(5)
C17 Fe2 C25 C26 -47.7(9)
C21 Fe2 C25 C24 164.3(4)
C22 Fe2 C25 C24 -81.7(4)
C26 Fe2 C25 C24 -119.9(5)
C19 Fe2 C25 C24 82.7(4)
C23 Fe2 C25 C24 -38.1(4)
C20 Fe2 C25 C24 124.0(4)
C18 Fe2 C25 C24 52.0(7)
C17 Fe2 C25 C24 -167.6(7)
C24 C25 C26 C22 0.1(7)
Fe2 C25 C26 C22 -59.5(4)
C24 C25 C26 Fe2 59.6(5)
C23 C22 C26 C25 0.1(7)
Fe2 C22 C26 C25 59.6(4)
C23 C22 C26 Fe2 -59.5(4)
C21 Fe2 C26 C25 122.8(4)
C22 Fe2 C26 C25 -118.5(5)
C19 Fe2 C26 C25 47.9(7)
C23 Fe2 C26 C25 -81.3(4)
C20 Fe2 C26 C25 80.0(4)
C24 Fe2 C26 C25 -37.3(4)
C18 Fe2 C26 C25 -166.6(8)
C17 Fe2 C26 C25 164.0(3)
C21 Fe2 C26 C22 -118.7(4)
C25 Fe2 C26 C22 118.5(5)
C19 Fe2 C26 C22 166.5(5)
C23 Fe2 C26 C22 37.2(3)
C20 Fe2 C26 C22 -161.5(3)
C24 Fe2 C26 C22 81.3(4)
C18 Fe2 C26 C22 -48.1(11)
C17 Fe2 C26 C22 -77.5(4)
C5 C4 C27 C31 176.0(5)
C3 C4 C27 C31 3.2(8)
C5 C4 C27 C28 12.4(8)
C3 C4 C27 C28 -160.4(5)
C5 C4 C27 Fe3 92.8(5)
C3 C4 C27 Fe3 -80.0(5)
C28 Fe3 C27 C31 117.9(4)
C30 Fe3 C27 C31 37.1(3)
C34 Fe3 C27 C31 -155.3(3)
C33 Fe3 C27 C31 -113.3(3)
C35 Fe3 C27 C31 173.7(5)
C32 Fe3 C27 C31 -74.1(4)
C36 Fe3 C27 C31 -50.9(10)
C29 Fe3 C27 C31 80.4(3)
C31 Fe3 C27 C28 -117.9(4)
C30 Fe3 C27 C28 -80.8(3)
C34 Fe3 C27 C28 86.8(4)
C33 Fe3 C27 C28 128.8(3)
C35 Fe3 C27 C28 55.8(6)
C32 Fe3 C27 C28 168.0(3)
C36 Fe3 C27 C28 -168.8(9)
C29 Fe3 C27 C28 -37.5(3)
C28 Fe3 C27 C4 -117.7(5)
C31 Fe3 C27 C4 124.5(5)
C30 Fe3 C27 C4 161.6(5)
C34 Fe3 C27 C4 -30.8(5)
C33 Fe3 C27 C4 11.2(5)
C35 Fe3 C27 C4 -61.8(7)
C32 Fe3 C27 C4 50.4(5)
C36 Fe3 C27 C4 73.6(10)
C29 Fe3 C27 C4 -155.1(4)
C31 C27 C28 C29 2.4(6)
C4 C27 C28 C29 169.3(5)
Fe3 C27 C28 C29 60.9(4)
C31 C27 C28 Fe3 -58.5(3)
C4 C27 C28 Fe3 108.4(5)
C31 Fe3 C28 C29 -80.5(3)
C30 Fe3 C28 C29 -37.0(3)
C34 Fe3 C28 C29 130.2(4)
C33 Fe3 C28 C29 170.4(3)
C35 Fe3 C28 C29 88.2(4)
C32 Fe3 C28 C29 -160.1(9)
C36 Fe3 C28 C29 54.8(7)
C27 Fe3 C28 C29 -118.9(5)
C31 Fe3 C28 C27 38.5(3)
C30 Fe3 C28 C27 81.9(3)
C34 Fe3 C28 C27 -110.9(3)
C33 Fe3 C28 C27 -70.7(4)
C35 Fe3 C28 C27 -152.9(3)
C32 Fe3 C28 C27 -41.1(11)
C36 Fe3 C28 C27 173.7(5)
C29 Fe3 C28 C27 118.9(5)
C27 C28 C29 C30 -2.2(6)
Fe3 C28 C29 C30 58.3(4)
C27 C28 C29 Fe3 -60.5(4)
C28 Fe3 C29 C30 -120.1(5)
C31 Fe3 C29 C30 -37.3(3)
C34 Fe3 C29 C30 170.1(3)
C33 Fe3 C29 C30 -153.8(9)
C35 Fe3 C29 C30 129.4(3)
C32 Fe3 C29 C30 48.9(6)
C36 Fe3 C29 C30 85.5(4)
C27 Fe3 C29 C30 -81.6(3)
C31 Fe3 C29 C28 82.8(3)
C30 Fe3 C29 C28 120.1(5)
C34 Fe3 C29 C28 -69.8(4)
C33 Fe3 C29 C28 -33.7(11)
C35 Fe3 C29 C28 -110.5(4)
C32 Fe3 C29 C28 169.1(5)
C36 Fe3 C29 C28 -154.4(3)
C27 Fe3 C29 C28 38.5(3)
C28 C29 C30 C31 1.1(6)
Fe3 C29 C30 C31 59.1(4)
C28 C29 C30 Fe3 -57.9(4)
C28 Fe3 C30 C31 -82.6(3)
C34 Fe3 C30 C31 -157.1(10)
C33 Fe3 C30 C31 47.5(6)
C35 Fe3 C30 C31 168.1(4)
C32 Fe3 C30 C31 83.4(4)
C36 Fe3 C30 C31 126.5(4)
C29 Fe3 C30 C31 -119.7(5)
C27 Fe3 C30 C31 -37.7(3)
C28 Fe3 C30 C29 37.1(3)
C31 Fe3 C30 C29 119.7(5)
C34 Fe3 C30 C29 -37.4(12)
C33 Fe3 C30 C29 167.2(5)
C35 Fe3 C30 C29 -72.2(4)
C32 Fe3 C30 C29 -156.9(3)
C36 Fe3 C30 C29 -113.8(4)
C27 Fe3 C30 C29 81.9(3)
C29 C30 C31 C27 0.4(6)
Fe3 C30 C31 C27 60.1(4)
C29 C30 C31 Fe3 -59.7(4)
C28 C27 C31 C30 -1.7(6)
C4 C27 C31 C30 -167.5(5)
Fe3 C27 C31 C30 -60.0(4)
C28 C27 C31 Fe3 58.3(4)
C4 C27 C31 Fe3 -107.6(5)
C28 Fe3 C31 C30 80.8(4)
C34 Fe3 C31 C30 169.8(5)
C33 Fe3 C31 C30 -156.7(4)
C35 Fe3 C31 C30 -46.2(12)
C32 Fe3 C31 C30 -114.4(4)
C36 Fe3 C31 C30 -75.0(4)
C29 Fe3 C31 C30 37.2(3)
C27 Fe3 C31 C30 119.7(5)
C28 Fe3 C31 C27 -38.9(3)
C30 Fe3 C31 C27 -119.7(5)
C34 Fe3 C31 C27 50.1(6)
C33 Fe3 C31 C27 83.6(4)
C35 Fe3 C31 C27 -165.9(10)
C32 Fe3 C31 C27 125.9(3)
C36 Fe3 C31 C27 165.3(3)
C29 Fe3 C31 C27 -82.5(3)
C28 Fe3 C32 C36 -156.1(9)
C31 Fe3 C32 C36 129.4(4)
C30 Fe3 C32 C36 86.9(4)
C34 Fe3 C32 C36 -81.2(4)
C33 Fe3 C32 C36 -118.7(5)
C35 Fe3 C32 C36 -38.0(4)
C29 Fe3 C32 C36 53.1(7)
C27 Fe3 C32 C36 171.0(4)
C28 Fe3 C32 C33 -37.4(11)
C31 Fe3 C32 C33 -111.9(4)
C30 Fe3 C32 C33 -154.4(3)
C34 Fe3 C32 C33 37.5(4)
C35 Fe3 C32 C33 80.7(4)
C36 Fe3 C32 C33 118.7(5)
C29 Fe3 C32 C33 171.8(5)
C27 Fe3 C32 C33 -70.3(4)
C36 C32 C33 C34 0.5(7)
Fe3 C32 C33 C34 -59.5(4)
C36 C32 C33 Fe3 60.0(4)
C28 Fe3 C33 C32 168.8(3)
C31 Fe3 C33 C32 85.2(4)
C30 Fe3 C33 C32 52.6(6)
C34 Fe3 C33 C32 -119.3(5)
C35 Fe3 C33 C32 -82.1(4)
C36 Fe3 C33 C32 -37.7(4)
C29 Fe3 C33 C32 -164.2(9)
C27 Fe3 C33 C32 128.1(4)
C28 Fe3 C33 C34 -71.9(4)
C31 Fe3 C33 C34 -155.5(3)
C30 Fe3 C33 C34 171.9(4)
C35 Fe3 C33 C34 37.2(4)
C32 Fe3 C33 C34 119.3(5)
C36 Fe3 C33 C34 81.6(4)
C29 Fe3 C33 C34 -44.9(11)
C27 Fe3 C33 C34 -112.7(4)
C32 C33 C34 C35 -0.2(7)
Fe3 C33 C34 C35 -60.1(4)
C32 C33 C34 Fe3 59.8(4)
C28 Fe3 C34 C35 -113.0(4)
C31 Fe3 C34 C35 168.5(5)
C30 Fe3 C34 C35 -42.9(12)
C33 Fe3 C34 C35 119.3(5)
C32 Fe3 C34 C35 81.9(4)
C36 Fe3 C34 C35 38.5(4)
C29 Fe3 C34 C35 -73.2(5)
C27 Fe3 C34 C35 -157.1(4)
C28 Fe3 C34 C33 127.7(4)
C31 Fe3 C34 C33 49.2(6)
C30 Fe3 C34 C33 -162.2(10)
C35 Fe3 C34 C33 -119.3(5)
C32 Fe3 C34 C33 -37.4(4)
C36 Fe3 C34 C33 -80.8(4)
C29 Fe3 C34 C33 167.4(4)
C27 Fe3 C34 C33 83.6(4)
C33 C34 C35 C36 -0.1(7)
Fe3 C34 C35 C36 -60.0(4)
C33 C34 C35 Fe3 59.9(4)
C28 Fe3 C35 C34 84.3(4)
C31 Fe3 C35 C34 -153.6(10)
C30 Fe3 C35 C34 168.7(4)
C33 Fe3 C35 C34 -37.6(4)
C32 Fe3 C35 C34 -81.0(4)
C36 Fe3 C35 C34 -118.3(6)
C29 Fe3 C35 C34 127.9(4)
C27 Fe3 C35 C34 45.7(7)
C28 Fe3 C35 C36 -157.4(4)
C31 Fe3 C35 C36 -35.2(13)
C30 Fe3 C35 C36 -73.0(5)
C34 Fe3 C35 C36 118.3(6)
C33 Fe3 C35 C36 80.7(4)
C32 Fe3 C35 C36 37.3(4)
C29 Fe3 C35 C36 -113.8(4)
C27 Fe3 C35 C36 164.0(4)
C33 C32 C36 C35 -0.5(7)
Fe3 C32 C36 C35 59.3(4)
C33 C32 C36 Fe3 -59.8(4)
C34 C35 C36 C32 0.4(7)
Fe3 C35 C36 C32 -59.6(4)
C34 C35 C36 Fe3 60.0(4)
C28 Fe3 C36 C32 167.0(5)
C31 Fe3 C36 C32 -70.1(5)
C30 Fe3 C36 C32 -111.8(4)
C34 Fe3 C36 C32 81.5(4)
C33 Fe3 C36 C32 37.8(4)
C35 Fe3 C36 C32 119.1(6)
C29 Fe3 C36 C32 -155.1(4)
C27 Fe3 C36 C32 -29.5(11)
C28 Fe3 C36 C35 47.9(7)
C31 Fe3 C36 C35 170.8(3)
C30 Fe3 C36 C35 129.0(4)
C34 Fe3 C36 C35 -37.6(4)
C33 Fe3 C36 C35 -81.4(4)
C32 Fe3 C36 C35 -119.1(6)
C29 Fe3 C36 C35 85.8(4)
C27 Fe3 C36 C35 -148.6(8)
C4 C5 C37 C38 -173.7(6)
C6 C5 C37 C38 20.9(9)
C4 C5 C37 C41 19.3(7)
C6 C5 C37 C41 -146.1(5)
C4 C5 C37 Fe4 99.2(5)
C6 C5 C37 Fe4 -66.2(6)
C41 Fe4 C37 C38 117.3(5)
C42 Fe4 C37 C38 -124.6(5)
C43 Fe4 C37 C38 -83.7(5)
C44 Fe4 C37 C38 -53.3(8)
C39 Fe4 C37 C38 37.5(3)
C46 Fe4 C37 C38 -166.6(4)
C45 Fe4 C37 C38 168.2(8)
C40 Fe4 C37 C38 80.3(3)
C42 Fe4 C37 C41 118.1(5)
C38 Fe4 C37 C41 -117.3(5)
C43 Fe4 C37 C41 158.9(5)
C44 Fe4 C37 C41 -170.6(7)
C39 Fe4 C37 C41 -79.8(3)
C46 Fe4 C37 C41 76.0(5)
C45 Fe4 C37 C41 50.9(9)
C40 Fe4 C37 C41 -37.0(3)
C41 Fe4 C37 C5 -113.9(5)
C42 Fe4 C37 C5 4.2(6)
C38 Fe4 C37 C5 128.7(5)
C43 Fe4 C37 C5 45.0(6)
C44 Fe4 C37 C5 75.4(8)
C39 Fe4 C37 C5 166.3(5)
C46 Fe4 C37 C5 -37.9(6)
C45 Fe4 C37 C5 -63.0(10)
C40 Fe4 C37 C5 -151.0(4)
C41 C37 C38 C39 -1.4(6)
C5 C37 C38 C39 -169.9(5)
Fe4 C37 C38 C39 -59.5(4)
C41 C37 C38 Fe4 58.1(3)
C5 C37 C38 Fe4 -110.4(6)
C41 Fe4 C38 C37 -39.5(3)
C42 Fe4 C38 C37 74.1(5)
C43 Fe4 C38 C37 113.8(4)
C44 Fe4 C38 C37 156.5(4)
C39 Fe4 C38 C37 -120.0(5)
C46 Fe4 C38 C37 39.1(12)
C45 Fe4 C38 C37 -171.9(5)
C40 Fe4 C38 C37 -83.3(3)
C41 Fe4 C38 C39 80.5(4)
C42 Fe4 C38 C39 -165.9(5)
C43 Fe4 C38 C39 -126.1(5)
C44 Fe4 C38 C39 -83.4(4)
C46 Fe4 C38 C39 159.1(10)
C45 Fe4 C38 C39 -51.8(7)
C37 Fe4 C38 C39 120.0(5)
C40 Fe4 C38 C39 36.7(3)
C37 C38 C39 C40 0.4(7)
Fe4 C38 C39 C40 -59.5(4)
C37 C38 C39 Fe4 59.8(4)
C41 Fe4 C39 C40 37.4(3)
C42 Fe4 C39 C40 161.9(11)
C38 Fe4 C39 C40 119.9(5)
C43 Fe4 C39 C40 -166.5(4)
C44 Fe4 C39 C40 -124.2(4)
C46 Fe4 C39 C40 -45.6(8)
C45 Fe4 C39 C40 -82.6(4)
C37 Fe4 C39 C40 82.6(3)
C41 Fe4 C39 C38 -82.4(4)
C42 Fe4 C39 C38 42.0(12)
C43 Fe4 C39 C38 73.6(5)
C44 Fe4 C39 C38 116.0(4)
C46 Fe4 C39 C38 -165.5(7)
C45 Fe4 C39 C38 157.5(4)
C37 Fe4 C39 C38 -37.3(3)
C40 Fe4 C39 C38 -119.9(5)
C38 C39 C40 C41 0.9(7)
Fe4 C39 C40 C41 -57.5(4)
C38 C39 C40 Fe4 58.4(4)
C41 Fe4 C40 C39 -120.0(5)
C42 Fe4 C40 C39 -166.7(8)
C38 Fe4 C40 C39 -37.9(3)
C43 Fe4 C40 C39 40.7(11)
C44 Fe4 C40 C39 75.7(5)
C46 Fe4 C40 C39 159.3(4)
C45 Fe4 C40 C39 116.0(4)
C37 Fe4 C40 C39 -81.8(4)
C42 Fe4 C40 C41 -46.7(9)
C38 Fe4 C40 C41 82.1(3)
C43 Fe4 C40 C41 160.7(10)
C44 Fe4 C40 C41 -164.3(4)
C39 Fe4 C40 C41 120.0(5)
C46 Fe4 C40 C41 -80.7(4)
C45 Fe4 C40 C41 -124.0(4)
C37 Fe4 C40 C41 38.1(3)
C39 C40 C41 C37 -1.8(6)
Fe4 C40 C41 C37 -60.3(4)
C39 C40 C41 Fe4 58.5(4)
C38 C37 C41 C40 1.9(6)
C5 C37 C41 C40 172.2(4)
Fe4 C37 C41 C40 60.7(4)
C38 C37 C41 Fe4 -58.8(4)
C5 C37 C41 Fe4 111.5(5)
C42 Fe4 C41 C40 159.9(5)
C38 Fe4 C41 C40 -81.2(3)
C43 Fe4 C41 C40 -167.3(8)
C44 Fe4 C41 C40 46.8(11)
C39 Fe4 C41 C40 -36.8(3)
C46 Fe4 C41 C40 116.8(4)
C45 Fe4 C41 C40 76.3(4)
C37 Fe4 C41 C40 -119.9(5)
C42 Fe4 C41 C37 -80.2(5)
C38 Fe4 C41 C37 38.6(3)
C43 Fe4 C41 C37 -47.4(9)
C44 Fe4 C41 C37 166.7(10)
C39 Fe4 C41 C37 83.1(3)
C46 Fe4 C41 C37 -123.3(4)
C45 Fe4 C41 C37 -163.8(4)
C40 Fe4 C41 C37 119.9(5)
C41 Fe4 C42 C43 158.5(5)
C38 Fe4 C42 C43 74.1(6)
C44 Fe4 C42 C43 -38.9(5)
C39 Fe4 C42 C43 41.6(14)
C46 Fe4 C42 C43 -121.1(8)
C45 Fe4 C42 C43 -81.6(6)
C37 Fe4 C42 C43 115.2(5)
C40 Fe4 C42 C43 -168.0(6)
C41 Fe4 C42 C46 -80.4(6)
C38 Fe4 C42 C46 -164.9(5)
C43 Fe4 C42 C46 121.1(8)
C44 Fe4 C42 C46 82.2(6)
C39 Fe4 C42 C46 162.7(9)
C45 Fe4 C42 C46 39.5(5)
C37 Fe4 C42 C46 -123.7(5)
C40 Fe4 C42 C46 -46.9(10)
C46 C42 C43 C44 0.8(10)
Fe4 C42 C43 C44 60.1(6)
C46 C42 C43 Fe4 -59.3(6)
C41 Fe4 C43 C42 -47.1(11)
C38 Fe4 C43 C42 -124.2(6)
C44 Fe4 C43 C42 118.0(9)
C39 Fe4 C43 C42 -165.7(5)
C46 Fe4 C43 C42 37.6(6)
C45 Fe4 C43 C42 81.5(6)
C37 Fe4 C43 C42 -81.2(6)
C40 Fe4 C43 C42 162.9(9)
C41 Fe4 C43 C44 -165.1(6)
C42 Fe4 C43 C44 -118.0(9)
C38 Fe4 C43 C44 117.8(5)
C39 Fe4 C43 C44 76.3(6)
C46 Fe4 C43 C44 -80.4(6)
C45 Fe4 C43 C44 -36.5(5)
C37 Fe4 C43 C44 160.8(5)
C40 Fe4 C43 C44 44.9(13)
C42 C43 C44 C45 -0.1(9)
Fe4 C43 C44 C45 60.0(5)
C42 C43 C44 Fe4 -60.1(6)
C41 Fe4 C44 C45 38.9(13)
C42 Fe4 C44 C45 -82.2(6)
C38 Fe4 C44 C45 159.8(4)
C43 Fe4 C44 C45 -119.6(8)
C39 Fe4 C44 C45 116.0(5)
C46 Fe4 C44 C45 -37.0(5)
C37 Fe4 C44 C45 -162.3(5)
C40 Fe4 C44 C45 74.9(6)
C41 Fe4 C44 C43 158.5(9)
C42 Fe4 C44 C43 37.4(6)
C38 Fe4 C44 C43 -80.6(7)
C39 Fe4 C44 C43 -124.3(6)
C46 Fe4 C44 C43 82.6(7)
C45 Fe4 C44 C43 119.6(8)
C37 Fe4 C44 C43 -42.7(10)
C40 Fe4 C44 C43 -165.5(6)
C43 C44 C45 C46 -0.7(8)
Fe4 C44 C45 C46 58.3(5)
C43 C44 C45 Fe4 -59.0(5)
C41 Fe4 C45 C44 -166.5(4)
C42 Fe4 C45 C44 80.8(6)
C38 Fe4 C45 C44 -45.1(8)
C43 Fe4 C45 C44 38.0(6)
C39 Fe4 C45 C44 -82.2(5)
C46 Fe4 C45 C44 121.1(7)
C37 Fe4 C45 C44 153.6(7)
C40 Fe4 C45 C44 -124.5(5)
C41 Fe4 C45 C46 72.4(6)
C42 Fe4 C45 C46 -40.3(6)
C38 Fe4 C45 C46 -166.2(6)
C43 Fe4 C45 C46 -83.1(6)
C44 Fe4 C45 C46 -121.1(7)
C39 Fe4 C45 C46 156.7(5)
C37 Fe4 C45 C46 32.5(11)
C40 Fe4 C45 C46 114.4(5)
C44 C45 C46 C42 1.1(8)
Fe4 C45 C46 C42 59.7(5)
C44 C45 C46 Fe4 -58.6(5)
C43 C42 C46 C45 -1.2(9)
Fe4 C42 C46 C45 -60.9(5)
C43 C42 C46 Fe4 59.6(6)
C41 Fe4 C46 C45 -126.5(4)
C42 Fe4 C46 C45 115.6(8)
C38 Fe4 C46 C45 160.8(9)
C43 Fe4 C46 C45 80.0(5)
C44 Fe4 C46 C45 35.8(4)
C39 Fe4 C46 C45 -52.4(9)
C37 Fe4 C46 C45 -169.1(4)
C40 Fe4 C46 C45 -84.3(5)
C41 Fe4 C46 C42 117.9(6)
C38 Fe4 C46 C42 45.1(13)
C43 Fe4 C46 C42 -35.6(5)
C44 Fe4 C46 C42 -79.9(6)
C39 Fe4 C46 C42 -168.0(7)
C45 Fe4 C46 C42 -115.6(8)
C37 Fe4 C46 C42 75.3(6)
C40 Fe4 C46 C42 160.0(5)
C1 C6 C47 C51 -53.7(8)
C5 C6 C47 C51 126.8(6)
C1 C6 C47 C48 134.3(5)
C5 C6 C47 C48 -45.3(7)
C1 C6 C47 Fe5 46.2(8)
C5 C6 C47 Fe5 -133.4(5)
C49 Fe5 C47 C51 -82.1(3)
C48 Fe5 C47 C51 -120.7(4)
C53 Fe5 C47 C51 170.9(3)
C55 Fe5 C47 C51 37.7(7)
C54 Fe5 C47 C51 -142.0(8)
C56 Fe5 C47 C51 81.6(4)
C50 Fe5 C47 C51 -37.8(3)
C52 Fe5 C47 C51 126.4(4)
C49 Fe5 C47 C48 38.6(3)
C53 Fe5 C47 C48 -68.4(4)
C55 Fe5 C47 C48 158.5(6)
C54 Fe5 C47 C48 -21.2(9)
C56 Fe5 C47 C48 -157.7(4)
C50 Fe5 C47 C48 82.9(3)
C52 Fe5 C47 C48 -112.8(4)
C51 Fe5 C47 C48 120.7(4)
C49 Fe5 C47 C6 151.4(6)
C48 Fe5 C47 C6 112.8(6)
C53 Fe5 C47 C6 44.4(6)
C55 Fe5 C47 C6 -88.8(8)
C54 Fe5 C47 C6 91.5(9)
C56 Fe5 C47 C6 -44.9(6)
C50 Fe5 C47 C6 -164.3(6)
C52 Fe5 C47 C6 0.0(6)
C51 Fe5 C47 C6 -126.5(7)
C51 C47 C48 C49 -4.3(6)
C6 C47 C48 C49 169.5(5)
Fe5 C47 C48 C49 -60.5(4)
C51 C47 C48 Fe5 56.2(4)
C6 C47 C48 Fe5 -130.1(5)
C53 Fe5 C48 C49 -110.8(4)
C55 Fe5 C48 C49 -38.9(8)
C54 Fe5 C48 C49 -69.4(4)
C56 Fe5 C48 C49 175.7(6)
C50 Fe5 C48 C49 37.9(3)
C52 Fe5 C48 C49 -152.6(4)
C51 Fe5 C48 C49 81.4(4)
C47 Fe5 C48 C49 118.0(5)
C49 Fe5 C48 C47 -118.0(5)
C53 Fe5 C48 C47 131.2(3)
C55 Fe5 C48 C47 -156.9(6)
C54 Fe5 C48 C47 172.6(3)
C56 Fe5 C48 C47 57.8(8)
C50 Fe5 C48 C47 -80.1(3)
C52 Fe5 C48 C47 89.4(4)
C51 Fe5 C48 C47 -36.6(3)
C47 C48 C49 C50 2.4(6)
Fe5 C48 C49 C50 -60.2(4)
C47 C48 C49 Fe5 62.6(4)
C53 Fe5 C49 C48 85.9(4)
C55 Fe5 C49 C48 164.6(3)
C54 Fe5 C49 C48 126.2(4)
C56 Fe5 C49 C48 -175.4(7)
C50 Fe5 C49 C48 -119.0(5)
C52 Fe5 C49 C48 61.0(7)
C51 Fe5 C49 C48 -81.8(3)
C47 Fe5 C49 C48 -38.4(3)
C48 Fe5 C49 C50 119.0(5)
C53 Fe5 C49 C50 -155.1(4)
C55 Fe5 C49 C50 -76.3(4)
C54 Fe5 C49 C50 -114.7(4)
C56 Fe5 C49 C50 -56.3(8)
C52 Fe5 C49 C50 -179.9(5)
C51 Fe5 C49 C50 37.2(3)
C47 Fe5 C49 C50 80.6(3)
C48 C49 C50 C51 0.5(6)
Fe5 C49 C50 C51 -59.1(4)
C48 C49 C50 Fe5 59.6(4)
C49 Fe5 C50 C51 119.8(5)
C48 Fe5 C50 C51 81.7(3)
C53 Fe5 C50 C51 169.2(5)
C55 Fe5 C50 C51 -119.6(3)
C54 Fe5 C50 C51 -161.1(3)
C56 Fe5 C50 C51 -80.5(4)
C52 Fe5 C50 C51 -60.4(11)
C47 Fe5 C50 C51 37.6(3)
C48 Fe5 C50 C49 -38.0(3)
C53 Fe5 C50 C49 49.4(6)
C55 Fe5 C50 C49 120.6(4)
C54 Fe5 C50 C49 79.1(4)
C56 Fe5 C50 C49 159.7(3)
C52 Fe5 C50 C49 179.9(9)
C51 Fe5 C50 C49 -119.8(5)
C47 Fe5 C50 C49 -82.1(3)
C49 C50 C51 C47 -3.2(6)
Fe5 C50 C51 C47 -61.3(4)
C49 C50 C51 Fe5 58.1(4)
C48 C47 C51 C50 4.6(6)
C6 C47 C51 C50 -168.4(5)
Fe5 C47 C51 C50 59.9(4)
C48 C47 C51 Fe5 -55.3(3)
C6 C47 C51 Fe5 131.7(6)
C49 Fe5 C51 C50 -37.7(3)
C48 Fe5 C51 C50 -81.9(4)
C53 Fe5 C51 C50 -154.0(11)
C55 Fe5 C51 C50 76.9(4)
C54 Fe5 C51 C50 38.1(6)
C56 Fe5 C51 C50 121.2(4)
C52 Fe5 C51 C50 163.2(4)
C47 Fe5 C51 C50 -119.0(5)
C49 Fe5 C51 C47 81.3(3)
C48 Fe5 C51 C47 37.1(3)
C53 Fe5 C51 C47 -35.1(12)
C55 Fe5 C51 C47 -164.1(3)
C54 Fe5 C51 C47 157.1(5)
C56 Fe5 C51 C47 -119.8(3)
C50 Fe5 C51 C47 119.0(5)
C52 Fe5 C51 C47 -77.9(4)
C49 Fe5 C52 C56 154.4(5)
C48 Fe5 C52 C56 -162.8(3)
C53 Fe5 C52 C56 119.1(6)
C55 Fe5 C52 C56 38.1(4)
C54 Fe5 C52 C56 81.5(4)
C50 Fe5 C52 C56 -25.4(11)
C51 Fe5 C52 C56 -73.8(5)
C47 Fe5 C52 C56 -117.3(4)
C49 Fe5 C52 C53 35.3(7)
C48 Fe5 C52 C53 78.1(4)
C55 Fe5 C52 C53 -81.0(4)
C54 Fe5 C52 C53 -37.6(4)
C56 Fe5 C52 C53 -119.1(6)
C50 Fe5 C52 C53 -144.5(9)
C51 Fe5 C52 C53 167.1(4)
C47 Fe5 C52 C53 123.6(4)
C56 C52 C53 C54 0.9(7)
Fe5 C52 C53 C54 59.8(4)
C56 C52 C53 Fe5 -59.0(4)
C49 Fe5 C53 C54 77.5(4)
C48 Fe5 C53 C54 120.7(4)
C55 Fe5 C53 C54 -37.5(4)
C56 Fe5 C53 C54 -81.5(4)
C50 Fe5 C53 C54 43.7(7)
C52 Fe5 C53 C54 -119.2(6)
C51 Fe5 C53 C54 -171.2(10)
C47 Fe5 C53 C54 160.2(4)
C49 Fe5 C53 C52 -163.4(4)
C48 Fe5 C53 C52 -120.1(4)
C55 Fe5 C53 C52 81.7(4)
C54 Fe5 C53 C52 119.2(6)
C56 Fe5 C53 C52 37.7(4)
C50 Fe5 C53 C52 162.9(5)
C51 Fe5 C53 C52 -52.0(13)
C47 Fe5 C53 C52 -80.6(5)
C52 C53 C54 C55 -0.5(7)
Fe5 C53 C54 C55 59.6(4)
C52 C53 C54 Fe5 -60.1(4)
C49 Fe5 C54 C55 124.5(4)
C48 Fe5 C54 C55 163.5(4)
C53 Fe5 C54 C55 -119.1(6)
C56 Fe5 C54 C55 -37.5(4)
C50 Fe5 C54 C55 83.3(4)
C52 Fe5 C54 C55 -81.3(4)
C51 Fe5 C54 C55 57.0(7)
C47 Fe5 C54 C55 179.8(7)
C49 Fe5 C54 C53 -116.5(4)
C48 Fe5 C54 C53 -77.5(4)
C55 Fe5 C54 C53 119.1(6)
C56 Fe5 C54 C53 81.5(4)
C50 Fe5 C54 C53 -157.7(4)
C52 Fe5 C54 C53 37.8(4)
C51 Fe5 C54 C53 176.0(4)
C47 Fe5 C54 C53 -61.1(9)
C53 C54 C55 C56 0.0(7)
Fe5 C54 C55 C56 59.4(4)
C53 C54 C55 Fe5 -59.4(4)
C49 Fe5 C55 C54 -70.4(5)
C48 Fe5 C55 C54 -41.6(9)
C53 Fe5 C55 C54 37.8(4)
C56 Fe5 C55 C54 119.8(6)
C50 Fe5 C55 C54 -111.7(4)
C52 Fe5 C55 C54 81.8(4)
C51 Fe5 C55 C54 -152.5(4)
C47 Fe5 C55 C54 -179.9(5)
C49 Fe5 C55 C56 169.8(4)
C48 Fe5 C55 C56 -161.3(6)
C53 Fe5 C55 C56 -82.0(4)
C54 Fe5 C55 C56 -119.8(6)
C50 Fe5 C55 C56 128.6(4)
C52 Fe5 C55 C56 -38.0(4)
C51 Fe5 C55 C56 87.7(4)
C47 Fe5 C55 C56 60.4(8)
C53 C52 C56 C55 -0.9(7)
Fe5 C52 C56 C55 -59.6(4)
C53 C52 C56 Fe5 58.7(4)
C54 C55 C56 C52 0.6(7)
Fe5 C55 C56 C52 60.0(4)
C54 C55 C56 Fe5 -59.5(4)
C49 Fe5 C56 C52 -145.2(7)
C48 Fe5 C56 C52 43.1(8)
C53 Fe5 C56 C52 -37.8(4)
C55 Fe5 C56 C52 -118.6(6)
C54 Fe5 C56 C52 -81.5(4)
C50 Fe5 C56 C52 172.3(4)
C51 Fe5 C56 C52 129.0(4)
C47 Fe5 C56 C52 85.6(4)
C49 Fe5 C56 C55 -26.7(9)
C48 Fe5 C56 C55 161.6(6)
C53 Fe5 C56 C55 80.8(4)
C54 Fe5 C56 C55 37.1(4)
C50 Fe5 C56 C55 -69.1(5)
C52 Fe5 C56 C55 118.6(6)
C51 Fe5 C56 C55 -112.5(4)
C47 Fe5 C56 C55 -155.8(4)
C6S C1S C2S C3S 3.1(10)
Cl1S C1S C2S C3S -178.3(5)
C6S C1S C2S Cl2S -179.5(5)
Cl1S C1S C2S Cl2S -1.0(8)
C1S C2S C3S C4S -2.0(11)
Cl2S C2S C3S C4S -179.4(6)
C2S C3S C4S C5S 0.1(11)
C3S C4S C5S C6S 0.7(11)
C4S C5S C6S C1S 0.6(10)
C2S C1S C6S C5S -2.5(11)
Cl1S C1S C6S C5S 179.0(5)
C6T C1T C2T C3T 0.0
Cl1T C1T C2T C3T 179.7(13)
C6T C1T C2T Cl2T -179.0(12)
Cl1T C1T C2T Cl2T 0.8(7)
C1T C2T C3T C4T 0.0
Cl2T C2T C3T C4T 179.0(12)
C2T C3T C4T C5T 0.0
C3T C4T C5T C6T 0.0
C4T C5T C6T C1T 0.0
C2T C1T C6T C5T 0.0
Cl1T C1T C6T C5T -179.7(13)
